data_7111394
loop_
_publ_author_name
'Lister, Sarah E.'
'Radosavljevic Evans, Ivana'
'Howard, Judith A. K.'
'Coelho, Alan'
'Evans, John S. O.'

_publ_section_title
;
 Mo2P4O15? the most complex oxide structure solved by single crystal
 methods?
;
_journal_issue 22
_journal_name_full 'Chemical Communications'
_journal_page_first 2540
_journal_page_last 2541
_journal_paper_doi 10.1039/b408413f
_journal_year 2004
_chemical_absolute_configuration unk
_chemical_compound_source
;
?
;
_chemical_formula_moiety ' Mo3 O22.50 P6 '
_chemical_formula_sum 'Mo3 O22.5 P6'
_chemical_formula_weight 833.65
_chemical_name_systematic
;
?
;
_space_group_IT_number 7
_symmetry_cell_setting monoclinic
_symmetry_space_group_name_Hall 'P -2yac'
_symmetry_space_group_name_H-M 'P 1 n 1'
_atom_sites_solution_hydrogens geom
_atom_sites_solution_primary direct
_audit_creation_date 04-27-04
_audit_creation_method CRYSTALS_ver_12-03-99
_cell_angle_alpha 90
_cell_angle_beta 100.0150(10)
_cell_angle_gamma 90
_cell_formula_units_Z 28
_cell_length_a 24.1134(6)
_cell_length_b 19.5324(5)
_cell_length_c 25.0854(6)
_cell_measurement_reflns_used 0
_cell_measurement_temperature 293
_cell_measurement_theta_max 0
_cell_measurement_theta_min 0
_cell_volume 11635.0(5)
_computing_cell_refinement
;
USER DEFINED 6
;
_computing_data_collection
;
DATA COLLECTION
;
_computing_data_reduction
;
USER DEFINED 5
;
_computing_molecular_graphics
;
CAMERON (Watkin et al 1996)
;
_computing_publication_material
;
CRYSTALS (Watkin et al 2003)
;
_computing_structure_refinement
;
CRYSTALS (Watkin et al 2003)
;
_computing_structure_solution
;
SHELXS 86 (Sheldrick, 1986)
;
_diffrn_ambient_temperature 293
_diffrn_measured_fraction_theta_full 0.998
_diffrn_measured_fraction_theta_max 0.944
_diffrn_measurement_device_type
;
Unknown
;
_diffrn_measurement_method \w/2\q
_diffrn_radiation_monochromator graphite
_diffrn_radiation_type 'Mo K\a'
_diffrn_radiation_wavelength 0.71073
_diffrn_reflns_av_R_equivalents 0.02
_diffrn_reflns_limit_h_max 37
_diffrn_reflns_limit_h_min -37
_diffrn_reflns_limit_k_max 31
_diffrn_reflns_limit_k_min 0
_diffrn_reflns_limit_l_max 39
_diffrn_reflns_limit_l_min -39
_diffrn_reflns_number 93645
_diffrn_reflns_theta_full 33.163
_diffrn_reflns_theta_max 34.909
_diffrn_reflns_theta_min 1.042
_diffrn_standards_decay_% 0.00
_diffrn_standards_interval_count 0
_diffrn_standards_interval_time 0
_diffrn_standards_number 0
_exptl_absorpt_coefficient_mu 2.934
_exptl_absorpt_correction_T_max 1.00
_exptl_absorpt_correction_T_min 1.00
_exptl_absorpt_correction_type none
_exptl_crystal_colour ' ? '
_exptl_crystal_density_diffrn 3.331
_exptl_crystal_description ' ? '
_exptl_crystal_F_000 11088
_exptl_crystal_size_max 0.00
_exptl_crystal_size_mid 0.00
_exptl_crystal_size_min 0.00
_refine_ls_extinction_coef 69.2(5)
_refine_ls_extinction_method 'Larson 1970 Crystallographic Computing eq 22'
_refine_ls_goodness_of_fit_ref 0.8626
_refine_ls_hydrogen_treatment mixed
_refine_ls_matrix_type full
_refine_ls_number_parameters 1766
_refine_ls_number_reflns 43783
_refine_ls_number_restraints 2
_refine_ls_R_factor_all 0.0403
_refine_ls_R_factor_gt 0.0349
_refine_ls_shift/su_max 0.003195
_refine_ls_structure_factor_coef Fsqd
_refine_ls_weighting_details
;
Method, part 1, Chebychev polynomial, (Watkin, 1994, Prince, 1982)
[weight] = 1.0/[A~0~*T~0~(x)+A~1~*T~1~(x) ... +A~n-1~]*T~n-1~(x)]
where A~i~ are the Chebychev coefficients listed below and x= Fcalc/Fmax
Method = Robust Weighting (Prince, 1982)
W = [weight] * [1-(deltaF/6*sigmaF)^2^]^2^
A~i~ are:
0.977 1.22 0.294
;
_refine_ls_weighting_scheme calc
_refine_ls_wR_factor_all 0.0634
_refine_ls_wR_factor_gt 0.0599
_refine_ls_wR_factor_ref 0.0599
_reflns_limit_h_max 37
_reflns_limit_h_min -37
_reflns_limit_k_max 31
_reflns_limit_k_min 0
_reflns_limit_l_max 39
_reflns_limit_l_min 0
_reflns_number_gt 43783
_reflns_number_total 48060
_reflns_threshold_expression I>3.00u(I)
_cod_data_source_file b408413fsup1.cif
_cod_data_source_block CRYSTALS_cif
_cod_depositor_comments
;
The following automatic conversions were performed:

'_symmetry_cell_setting' value 'Monoclinic' changed to 'monoclinic'
according to /home/saulius/struct/CIF-dictionaries/cif_core.dic
dictionary named 'cif_core.dic' version 2.4.2 from 2011-04-26.

Automatic conversion script
Id: cif_fix_values 1891 2012-01-12 08:04:46Z andrius 
;
_cod_original_sg_symbol_H-M 'P 1 n 1 '
_cod_original_formula_sum ' Mo3 O22.50 P6 '
_cod_database_code 7111394

loop_
_symmetry_equiv_pos_as_xyz
x,y,z
x+1/2,-y,z+1/2

loop_
_atom_site_label
_atom_site_type_symbol
_atom_site_fract_x
_atom_site_fract_y
_atom_site_fract_z
_atom_site_U_iso_or_equiv
_atom_site_occupancy
_atom_site_adp_type
Mo1 Mo 0.35869(2) 0.49492(2) 0.884759(19) 0.00544(7) 1.0000 Uiso
Mo2 Mo 0.017152(19) 0.49935(2) 0.830024(19) 0.00577(7) 1.0000 Uiso
Mo3 Mo 0.292488(19) 0.49675(2) 0.680720(19) 0.00608(7) 1.0000 Uiso
Mo4 Mo 0.436777(19) 0.51283(2) 1.113373(19) 0.00542(7) 1.0000 Uiso
Mo5 Mo 0.731257(19) 0.49783(2) 0.976014(19) 0.00615(7) 1.0000 Uiso
Mo6 Mo 0.368985(19) 0.17628(2) 0.897229(19) 0.00592(7) 1.0000 Uiso
Mo7 Mo 0.005573(19) 0.84329(2) 0.814681(19) 0.00565(7) 1.0000 Uiso
Mo8 Mo 0.293737(19) 0.85202(2) 0.681681(19) 0.00566(7) 1.0000 Uiso
Mo9 Mo 0.43347(2) 0.82947(2) 1.101985(19) 0.00525(7) 1.0000 Uiso
Mo10 Mo 0.079431(19) 0.16279(2) 1.045761(19) 0.00585(7) 1.0000 Uiso
Mo11 Mo 0.715793(18) 0.83719(2) 0.956714(18) 0.00564(7) 1.0000 Uiso
Mo12 Mo 0.371562(19) 0.82284(2) 0.891269(18) 0.00541(6) 1.0000 Uiso
Mo13 Mo 0.506009(19) 0.83972(2) 1.316590(19) 0.00557(7) 1.0000 Uiso
Mo14 Mo 0.662106(18) 0.83411(2) 0.754426(18) 0.00596(7) 1.0000 Uiso
Mo15 Mo 0.29519(2) 0.16468(2) 0.67682(2) 0.00563(7) 1.0000 Uiso
Mo16 Mo 0.433338(18) 0.15941(2) 1.108126(18) 0.00603(7) 1.0000 Uiso
Mo17 Mo 0.075637(18) 0.82923(2) 1.032619(19) 0.00550(7) 1.0000 Uiso
Mo18 Mo 0.341938(19) 0.99411(2) 1.243549(18) 0.00574(7) 1.0000 Uiso
Mo19 Mo 0.651957(19) 0.17801(2) 0.749407(19) 0.00561(7) 1.0000 Uiso
Mo20 Mo 0.712754(18) 0.16782(2) 0.960350(18) 0.00550(7) 1.0000 Uiso
Mo21 Mo 0.920411(19) 1.00962(2) 0.964621(19) 0.00568(7) 1.0000 Uiso
Mo22 Mo 0.653368(18) 0.48485(2) 0.748693(19) 0.00569(7) 1.0000 Uiso
Mo23 Mo 0.352390(18) 0.34293(2) 1.259308(18) 0.00542(7) 1.0000 Uiso
Mo24 Mo 0.277289(19) 0.33779(2) 1.039091(19) 0.00509(7) 1.0000 Uiso
Mo25 Mo 0.070993(19) 0.50275(2) 1.031197(19) 0.00554(7) 1.0000 Uiso
Mo26 Mo 0.637328(19) 1.01115(2) 1.102898(19) 0.00532(7) 1.0000 Uiso
Mo27 Mo 0.505438(19) 0.99531(2) 0.686372(18) 0.00553(7) 1.0000 Uiso
Mo28 Mo 0.21563(2) 1.00373(2) 0.832744(19) 0.00560(7) 1.0000 Uiso
Mo29 Mo 0.553627(18) 0.00767(2) 0.888993(18) 0.00557(7) 1.0000 Uiso
Mo30 Mo 0.281472(19) 0.01196(2) 1.037973(18) 0.00561(7) 1.0000 Uiso
Mo31 Mo 0.639315(19) 0.33239(2) 1.114288(19) 0.00536(7) 1.0000 Uiso
Mo32 Mo 0.488831(18) 0.33947(2) 0.669680(18) 0.00589(7) 1.0000 Uiso
Mo33 Mo 0.200720(19) 0.32663(2) 0.817465(19) 0.00585(7) 1.0000 Uiso
Mo34 Mo 0.562435(19) 0.65776(2) 0.896475(19) 0.00599(7) 1.0000 Uiso
Mo35 Mo 0.419298(19) 0.67660(2) 0.466826(19) 0.00551(7) 1.0000 Uiso
Mo36 Mo 0.276810(19) 0.64864(2) 1.031356(18) 0.00519(7) 1.0000 Uiso
Mo37 Mo 0.635953(18) 0.66939(2) 1.101585(18) 0.00613(7) 1.0000 Uiso
Mo38 Mo 0.493585(18) 0.66506(2) 0.680511(19) 0.00525(7) 1.0000 Uiso
Mo39 Mo 0.358495(19) 0.66973(2) 1.256730(19) 0.00572(7) 1.0000 Uiso
Mo40 Mo 0.204379(18) 0.67348(2) 0.821131(18) 0.00562(7) 1.0000 Uiso
Mo41 Mo 0.566000(19) 0.33837(2) 0.899259(19) 0.00577(7) 1.0000 Uiso
Mo42 Mo 0.413939(18) 0.32620(2) 0.458436(18) 0.00578(7) 1.0000 Uiso
P43 P 0.75854(5) 0.44251(7) 0.68624(5) 0.0061(2) 1.0000 Uiso
P44 P 0.73901(5) 0.61081(6) 0.81786(5) 0.0060(2) 1.0000 Uiso
P45 P 0.16949(6) 0.29519(7) 1.09665(6) 0.0062(2) 1.0000 Uiso
P46 P 0.18620(5) 0.45562(6) 0.97338(5) 0.0049(2) 1.0000 Uiso
P47 P 0.67674(5) 0.72078(6) 0.86048(5) 0.0058(2) 1.0000 Uiso
P48 P 0.31612(5) 0.44291(6) 1.14924(6) 0.0057(2) 1.0000 Uiso
P49 P 0.24150(5) 0.55952(6) 0.91591(5) 0.0052(2) 1.0000 Uiso
P50 P 0.11214(5) 0.40437(6) 1.14278(5) 0.0058(2) 1.0000 Uiso
P51 P 0.47021(5) 0.44943(7) 0.82431(5) 0.0060(2) 1.0000 Uiso
P52 P 0.10841(5) 0.55290(6) 0.75052(5) 0.0059(2) 1.0000 Uiso
P53 P 0.40184(5) 0.54213(6) 0.61645(5) 0.0063(2) 1.0000 Uiso
P54 P 0.54460(6) 0.53693(7) 1.04959(6) 0.0061(2) 1.0000 Uiso
P55 P 0.82347(5) 0.54033(7) 0.89917(5) 0.0061(2) 1.0000 Uiso
P56 P 0.46108(5) 0.13385(7) 0.81916(5) 0.0058(2) 1.0000 Uiso
P57 P 0.11492(6) 0.89479(7) 0.75553(5) 0.0058(2) 1.0000 Uiso
P58 P 0.40262(6) 0.88309(7) 0.61842(6) 0.0053(2) 1.0000 Uiso
P59 P 0.54420(5) 0.88295(6) 1.04976(5) 0.0054(2) 1.0000 Uiso
P60 P 0.18136(6) 0.12934(7) 0.97403(6) 0.0061(2) 1.0000 Uiso
P61 P 0.82874(5) 0.88659(6) 0.90176(5) 0.0052(2) 1.0000 Uiso
P62 P 0.47203(5) 0.77596(6) 0.82108(5) 0.00532(19) 1.0000 Uiso
P63 P 0.10842(6) 0.19972(7) 0.74665(6) 0.0061(2) 1.0000 Uiso
P64 P 0.25887(5) 0.22917(6) 1.18145(5) 0.0057(2) 1.0000 Uiso
P65 P 0.40354(5) 0.20159(6) 0.61682(5) 0.0059(2) 1.0000 Uiso
P66 P 0.54272(6) 0.21291(7) 1.05139(5) 0.0057(2) 1.0000 Uiso
P67 P 0.19111(5) 0.79132(6) 0.98014(5) 0.0058(2) 1.0000 Uiso
P68 P 0.39958(5) 0.71747(7) 0.99721(6) 0.0057(2) 1.0000 Uiso
P69 P 0.03511(5) 0.25975(7) 0.92906(6) 0.0056(2) 1.0000 Uiso
P70 P 0.31699(5) 0.26236(6) 0.78648(5) 0.0056(2) 1.0000 Uiso
P71 P 0.45963(5) 0.27034(6) 1.21471(5) 0.00628(18) 1.0000 Uiso
P72 P 0.10426(5) 0.73150(6) 1.13927(5) 0.0062(2) 1.0000 Uiso
P73 P 0.25412(5) 0.74543(7) 0.57685(5) 0.0057(2) 1.0000 Uiso
P74 P 0.39723(5) 0.40806(7) 1.00392(5) 0.0056(2) 1.0000 Uiso
P75 P 0.03825(5) 0.61723(6) 0.93271(5) 0.00575(19) 1.0000 Uiso
P76 P 0.68503(5) 0.39609(6) 0.86753(5) 0.0062(2) 1.0000 Uiso
P77 P 0.32169(5) 0.61240(6) 0.78496(5) 0.00594(18) 1.0000 Uiso
P78 P 0.47492(5) 0.60285(6) 1.22584(5) 0.0055(2) 1.0000 Uiso
P79 P 0.25696(5) 0.39177(7) 0.57828(5) 0.0068(2) 1.0000 Uiso
P80 P 0.40051(5) 0.07019(6) 1.00260(5) 0.0060(2) 1.0000 Uiso
P81 P 0.04084(5) 0.93822(6) 0.92869(5) 0.0059(2) 1.0000 Uiso
P82 P 0.33163(6) 0.93821(7) 0.79811(6) 0.0060(2) 1.0000 Uiso
P83 P 0.45670(6) 0.93207(7) 1.20862(6) 0.0057(2) 1.0000 Uiso
P84 P 0.62441(5) 0.93265(6) 0.65122(5) 0.0058(2) 1.0000 Uiso
P85 P 0.74891(5) 0.96071(6) 0.81963(5) 0.0056(2) 1.0000 Uiso
P86 P 0.24941(5) 0.86621(7) 1.17582(5) 0.0060(2) 1.0000 Uiso
P87 P 0.82406(5) 0.20289(6) 0.89912(5) 0.0058(2) 1.0000 Uiso
P88 P 0.31525(5) 0.94546(6) 0.52759(5) 0.0055(2) 1.0000 Uiso
P89 P 0.31522(5) 0.75684(7) 1.13823(5) 0.0055(2) 1.0000 Uiso
P90 P 0.67179(5) 0.06753(6) 0.85494(5) 0.0055(2) 1.0000 Uiso
P91 P 0.25715(5) 0.06138(6) 0.56632(5) 0.0053(2) 1.0000 Uiso
P92 P 0.89182(5) 0.09723(6) 0.85111(5) 0.0060(2) 1.0000 Uiso
P93 P 0.53052(5) 0.03964(6) 1.16874(5) 0.0049(2) 1.0000 Uiso
P94 P 0.38653(6) 0.04421(7) 0.73987(6) 0.0059(2) 1.0000 Uiso
P95 P 0.10165(5) 0.04880(7) 0.89125(5) 0.0058(2) 1.0000 Uiso
P96 P 0.45783(5) 0.94729(6) 0.96422(5) 0.0064(2) 1.0000 Uiso
P97 P 0.17029(5) 0.95133(6) 1.09253(5) 0.0057(2) 1.0000 Uiso
P98 P 0.52191(5) 0.37597(6) 1.16311(5) 0.0056(2) 1.0000 Uiso
P99 P 0.38732(5) 0.37036(7) 0.74202(6) 0.0056(2) 1.0000 Uiso
P100 P 0.10802(5) 0.36881(7) 0.89639(5) 0.0055(2) 1.0000 Uiso
P101 P 0.45846(6) 0.60276(6) 0.96269(5) 0.0056(2) 1.0000 Uiso
P102 P 0.32015(5) 0.63406(6) 0.54070(5) 0.0056(2) 1.0000 Uiso
P103 P 0.17015(6) 0.61967(7) 1.09751(6) 0.0060(2) 1.0000 Uiso
P104 P 0.52725(5) 0.70945(6) 1.16677(5) 0.0057(2) 1.0000 Uiso
P105 P 0.38382(5) 0.71613(6) 0.73435(5) 0.0058(2) 1.0000 Uiso
P106 P 0.74757(5) 0.29328(6) 0.81798(5) 0.0057(2) 1.0000 Uiso
P107 P 0.10386(5) 0.72601(6) 0.88946(5) 0.0059(2) 1.0000 Uiso
P108 P 0.46244(5) 0.29955(7) 0.96747(5) 0.0057(2) 1.0000 Uiso
P109 P 0.31441(5) 0.27702(6) 0.53230(5) 0.0060(2) 1.0000 Uiso
P110 P 0.59755(5) 0.77726(6) 0.99208(5) 0.00591(18) 1.0000 Uiso
P111 P 0.46243(5) 0.76718(6) 0.57559(6) 0.0054(2) 1.0000 Uiso
P112 P 0.17185(6) 0.78045(7) 0.71603(5) 0.0057(2) 1.0000 Uiso
P113 P 0.53462(5) 0.24057(7) 0.78539(6) 0.0056(2) 1.0000 Uiso
P114 P 0.38692(5) 0.21716(6) 1.34944(5) 0.00571(19) 1.0000 Uiso
P115 P 0.25201(5) 0.23860(7) 0.92882(5) 0.0058(2) 1.0000 Uiso
P116 P 0.59594(5) 0.10250(6) 0.99481(5) 0.0057(2) 1.0000 Uiso
P117 P -0.03568(5) 0.91048(6) 1.07350(5) 0.00556(19) 1.0000 Uiso
P118 P 0.31183(5) 0.10413(6) 1.14084(5) 0.0055(2) 1.0000 Uiso
P119 P 0.17729(5) 0.09063(7) 0.71330(5) 0.0051(2) 1.0000 Uiso
P120 P 0.54317(5) 0.89100(6) 0.78802(5) 0.00575(19) 1.0000 Uiso
P121 P 0.26337(5) 0.89519(6) 0.93541(5) 0.00528(18) 1.0000 Uiso
P122 P 0.61592(6) 0.43209(6) 1.00711(6) 0.0053(2) 1.0000 Uiso
P123 P -0.04691(5) 0.56604(6) 1.06029(5) 0.00537(19) 1.0000 Uiso
P124 P 0.17225(5) 0.43709(6) 0.71115(5) 0.0063(2) 1.0000 Uiso
P125 P 0.53379(5) 0.55592(7) 0.78666(5) 0.0063(2) 1.0000 Uiso
P126 P -0.10013(6) 0.43560(7) 0.86165(6) 0.0057(2) 1.0000 Uiso
O127 O 0.68925(16) 0.58067(19) 0.78276(15) 0.0089(6) 1.0000 Uiso
O128 O 0.29228(14) 0.29130(17) 1.19805(14) 0.0092(5) 1.0000 Uiso
O129 O 0.24155(16) 0.43369(19) 1.00438(16) 0.0080(6) 1.0000 Uiso
O130 O 0.12513(16) 0.56799(19) 1.09090(16) 0.0090(6) 1.0000 Uiso
O131 O 0.73262(17) 0.4702(2) 0.73205(16) 0.0099(6) 1.0000 Uiso
O132 O 0.28030(17) 0.3517(2) 1.29093(17) 0.0116(7) 1.0000 Uiso
O133 O 0.19616(15) 0.32630(19) 1.05217(15) 0.0079(6) 1.0000 Uiso
O134 O 0.14554(17) 0.4859(2) 1.00523(17) 0.0113(7) 1.0000 Uiso
O135 O 0.72031(15) 0.65957(18) 0.86079(15) 0.0086(6) 1.0000 Uiso
O136 O 0.26572(15) 0.49810(19) 1.14474(15) 0.0071(6) 1.0000 Uiso
O137 O 0.19314(15) 0.50880(18) 0.92800(15) 0.0085(6) 1.0000 Uiso
O138 O 0.16294(14) 0.35139(18) 1.14131(14) 0.0086(6) 1.0000 Uiso
O139 O 0.63814(15) 0.53968(18) 0.67993(15) 0.0092(6) 1.0000 Uiso
O140 O 0.36644(15) 0.24886(18) 1.29449(14) 0.0078(6) 1.0000 Uiso
O141 O 0.29170(17) 0.3879(2) 1.11019(17) 0.0102(6) 1.0000 Uiso
O142 O 0.05490(15) 0.59127(18) 0.98975(15) 0.0079(6) 1.0000 Uiso
O143 O 0.68357(16) 0.44934(19) 0.82424(15) 0.0130(6) 1.0000 Uiso
O144 O 0.32790(16) 0.42163(19) 1.20791(15) 0.0091(6) 1.0000 Uiso
O145 O 0.25722(16) 0.3046(2) 0.96077(16) 0.0091(6) 1.0000 Uiso
O146 O 0.09390(15) 0.42802(17) 1.08538(14) 0.0091(6) 1.0000 Uiso
O147 O 0.21244(14) 0.24331(17) 1.12986(14) 0.0085(5) 1.0000 Uiso
O148 O 0.16079(16) 0.39219(19) 0.93904(16) 0.0093(6) 1.0000 Uiso
O149 O 0.36556(17) 0.4789(2) 1.13287(17) 0.0108(7) 1.0000 Uiso
O150 O 0.61792(15) 0.69036(18) 0.85068(15) 0.0108(6) 1.0000 Uiso
O151 O 0.56763(17) 0.6355(2) 0.66376(17) 0.0122(7) 1.0000 Uiso
O152 O 0.29495(17) 0.5168(2) 0.92272(17) 0.0088(7) 1.0000 Uiso
O153 O 0.62913(16) 0.41027(19) 0.72307(16) 0.0120(6) 1.0000 Uiso
O154 O 0.38894(18) 0.3875(2) 1.30912(18) 0.0119(7) 1.0000 Uiso
O155 O 0.29541(17) 0.2605(2) 1.06308(16) 0.0104(6) 1.0000 Uiso
O156 O 0.03485(16) 0.45378(19) 0.98332(16) 0.0105(6) 1.0000 Uiso
O157 O 0.40582(17) 0.5673(2) 0.93852(16) 0.0101(6) 1.0000 Uiso
O158 O 0.07017(16) 0.42728(19) 0.88058(15) 0.0092(6) 1.0000 Uiso
O159 O 0.34415(16) 0.42482(19) 0.73263(16) 0.0092(6) 1.0000 Uiso
O160 O 0.46909(15) 0.41273(19) 1.14141(15) 0.0069(6) 1.0000 Uiso
O161 O 0.77191(16) 0.41298(19) 1.02423(16) 0.0095(6) 1.0000 Uiso
O162 O 0.41145(17) 0.2597(2) 0.94439(16) 0.0112(7) 1.0000 Uiso
O163 O 0.05708(15) 0.77284(17) 0.86848(14) 0.0099(5) 1.0000 Uiso
O164 O 0.33343(15) 0.75457(18) 0.70840(15) 0.0086(6) 1.0000 Uiso
O165 O 0.47165(15) 0.73865(18) 1.14350(15) 0.0081(6) 1.0000 Uiso
O166 O 0.11482(16) 0.26041(19) 1.07765(16) 0.0083(6) 1.0000 Uiso
O167 O 0.76515(15) 0.76869(18) 1.01545(15) 0.0112(6) 1.0000 Uiso
O168 O 0.42950(14) 0.88056(17) 0.95045(14) 0.0078(5) 1.0000 Uiso
O169 O 0.54752(16) 0.92322(19) 1.36237(16) 0.0087(6) 1.0000 Uiso
O170 O 0.72760(15) 0.89187(17) 0.80106(14) 0.0087(6) 1.0000 Uiso
O171 O 0.33135(16) 0.06703(19) 0.70862(16) 0.0082(6) 1.0000 Uiso
O172 O 0.49034(15) 0.09698(19) 1.16306(15) 0.0086(6) 1.0000 Uiso
O173 O 0.11401(16) 0.92396(19) 1.06833(16) 0.0079(6) 1.0000 Uiso
O174 O 0.43461(18) 0.4833(2) 0.85931(17) 0.0108(7) 1.0000 Uiso
O175 O 0.08867(16) 0.51934(19) 0.79752(16) 0.0082(6) 1.0000 Uiso
O176 O 0.36734(15) 0.50667(18) 0.65204(14) 0.0100(6) 1.0000 Uiso
O177 O 0.51719(16) 0.52559(19) 1.09805(15) 0.0082(6) 1.0000 Uiso
O178 O 0.80612(15) 0.50060(18) 0.94493(14) 0.0080(6) 1.0000 Uiso
O179 O 0.43943(16) 0.1765(2) 0.86089(16) 0.0094(6) 1.0000 Uiso
O180 O 0.08216(18) 0.8575(2) 0.79177(18) 0.0116(7) 1.0000 Uiso
O181 O 0.37048(15) 0.87869(18) 0.66438(15) 0.0078(6) 1.0000 Uiso
O182 O 0.51486(15) 0.84899(18) 1.09093(15) 0.0076(6) 1.0000 Uiso
O183 O 0.15503(17) 0.1527(2) 1.02038(17) 0.0109(7) 1.0000 Uiso
O184 O 0.79106(16) 0.8436(2) 0.92921(16) 0.0108(6) 1.0000 Uiso
O185 O 0.44494(15) 0.81730(18) 0.85979(15) 0.0071(6) 1.0000 Uiso
O186 O 0.58108(17) 0.8355(2) 1.28819(17) 0.0096(7) 1.0000 Uiso
O187 O 0.73155(18) 0.8056(2) 0.72273(18) 0.0123(7) 1.0000 Uiso
O188 O 0.37584(16) 0.1807(2) 0.66335(16) 0.0101(6) 1.0000 Uiso
O189 O 0.50767(15) 0.20052(18) 1.09420(14) 0.0090(6) 1.0000 Uiso
O190 O 0.15665(15) 0.80915(18) 1.02248(15) 0.0082(6) 1.0000 Uiso
O191 O 0.44512(16) 0.6566(2) 1.00570(16) 0.0092(6) 1.0000 Uiso
O192 O 0.08336(16) 0.3171(2) 0.93412(16) 0.0085(6) 1.0000 Uiso
O193 O 0.36529(17) 0.3033(2) 0.76468(17) 0.0120(7) 1.0000 Uiso
O194 O 0.50930(14) 0.30706(17) 1.19096(14) 0.0092(5) 1.0000 Uiso
O195 O 0.14919(16) 0.69354(19) 1.10953(16) 0.0087(6) 1.0000 Uiso
O196 O 0.30552(15) 0.69373(19) 0.57862(15) 0.0078(6) 1.0000 Uiso
O197 O 0.44843(16) 0.35380(19) 1.01009(16) 0.0086(6) 1.0000 Uiso
O198 O 0.08480(14) 0.67474(17) 0.93117(13) 0.0077(5) 1.0000 Uiso
O199 O 0.73632(15) 0.34462(18) 0.86340(15) 0.0108(6) 1.0000 Uiso
O200 O 0.37015(13) 0.66770(16) 0.78071(13) 0.0073(5) 1.0000 Uiso
O201 O 0.52251(15) 0.64825(18) 1.20611(15) 0.0098(6) 1.0000 Uiso
O202 O 0.30135(15) 0.33394(18) 0.57258(14) 0.0111(6) 1.0000 Uiso
O203 O 0.41284(14) -0.00495(16) 0.98324(13) 0.0087(5) 1.0000 Uiso
O204 O 0.08899(17) 0.9961(2) 0.93555(16) 0.0084(6) 1.0000 Uiso
O205 O 0.37982(15) 0.98544(18) 0.78136(15) 0.0089(6) 1.0000 Uiso
O206 O 0.50306(16) 0.9702(2) 1.18019(17) 0.0094(6) 1.0000 Uiso
O207 O 0.66544(15) 0.98109(17) 0.62529(15) 0.0099(6) 1.0000 Uiso
O208 O 0.33981(17) 0.5811(2) 0.83973(16) 0.0102(7) 1.0000 Uiso
O209 O 0.50007(15) 0.58577(18) 1.28391(15) 0.0083(6) 1.0000 Uiso
O210 O 0.27191(14) 0.41152(17) 0.63728(14) 0.0099(6) 1.0000 Uiso
O211 O 0.41884(17) 0.4670(2) 1.04063(17) 0.0107(7) 1.0000 Uiso
O212 O 0.70226(16) 0.42334(19) 0.92389(15) 0.0093(6) 1.0000 Uiso
O213 O 0.33836(16) 0.2520(2) 0.84633(16) 0.0095(6) 1.0000 Uiso
O214 O -0.01158(15) 0.75752(18) 0.76838(15) 0.0104(6) 1.0000 Uiso
O215 O 0.27888(15) 0.80710(18) 0.60821(15) 0.0087(6) 1.0000 Uiso
O216 O 0.42584(17) 0.7707(2) 1.03672(17) 0.0115(7) 1.0000 Uiso
O217 O 0.04903(16) 0.21818(19) 0.98003(16) 0.0099(6) 1.0000 Uiso
O218 O 0.69350(16) 0.74912(18) 0.91680(15) 0.0101(6) 1.0000 Uiso
O219 O 0.35624(16) 0.91623(19) 0.85519(16) 0.0075(6) 1.0000 Uiso
O220 O 0.48221(16) 0.92122(19) 1.26730(16) 0.0079(6) 1.0000 Uiso
O221 O 0.65496(15) 0.92006(18) 0.70813(14) 0.0099(6) 1.0000 Uiso
O222 O 0.28305(16) 0.11537(19) 0.60534(16) 0.0097(6) 1.0000 Uiso
O223 O 0.44118(14) 0.08211(17) 1.05544(14) 0.0095(5) 1.0000 Uiso
O224 O 0.06867(14) 0.88006(17) 0.96290(14) 0.0076(6) 1.0000 Uiso
O225 O 0.38550(17) 0.4275(2) 0.94509(16) 0.0099(7) 1.0000 Uiso
O226 O 0.04591(16) 0.56594(19) 0.88951(16) 0.0097(6) 1.0000 Uiso
O227 O 0.32332(16) 0.56336(19) 0.73914(15) 0.0134(6) 1.0000 Uiso
O228 O 0.46696(17) 0.5391(2) 1.19128(17) 0.0115(7) 1.0000 Uiso
O229 O 0.26809(16) 0.44899(19) 0.54139(16) 0.0117(6) 1.0000 Uiso
O230 O 0.41065(16) 0.12058(19) 0.95954(16) 0.0096(6) 1.0000 Uiso
O231 O 0.02896(17) 0.9185(2) 0.86983(16) 0.0098(6) 1.0000 Uiso
O232 O 0.32356(17) 0.8784(2) 0.75953(17) 0.0109(6) 1.0000 Uiso
O233 O 0.44843(16) 0.86512(19) 1.17844(15) 0.0092(6) 1.0000 Uiso
O234 O 0.12001(15) 0.13255(18) 1.11878(15) 0.0089(6) 1.0000 Uiso
O235 O 0.74507(15) 0.91269(18) 1.00882(15) 0.0088(6) 1.0000 Uiso
O236 O 0.39631(15) 0.74153(19) 0.93945(15) 0.0083(6) 1.0000 Uiso
O237 O 0.04034(17) 0.2203(2) 0.87816(16) 0.0098(6) 1.0000 Uiso
O238 O 0.68551(18) 0.7680(2) 0.81594(18) 0.0130(7) 1.0000 Uiso
O239 O 0.31302(16) 0.19549(19) 0.75543(16) 0.0091(6) 1.0000 Uiso
O240 O 0.43571(14) 0.21540(17) 1.17489(14) 0.0097(5) 1.0000 Uiso
O241 O 0.09357(15) 0.79938(18) 1.11027(15) 0.0078(6) 1.0000 Uiso
O242 O 0.42713(14) 0.76853(16) 0.76690(13) 0.0084(5) 1.0000 Uiso
O243 O 0.36142(16) 0.2393(2) 0.57238(16) 0.0155(7) 1.0000 Uiso
O244 O 0.50728(17) 0.2533(2) 1.00307(16) 0.0147(7) 1.0000 Uiso
O245 O 0.43620(17) 0.3908(2) 0.78962(17) 0.0113(7) 1.0000 Uiso
O246 O 0.05435(14) 0.58136(17) 0.71235(14) 0.0102(5) 1.0000 Uiso
O247 O 0.21418(15) 0.60630(18) 1.15115(15) 0.0090(6) 1.0000 Uiso
O248 O 0.36794(16) 0.60142(19) 0.58348(15) 0.0109(6) 1.0000 Uiso
O249 O 0.49733(16) 0.5488(2) 0.99792(16) 0.0109(7) 1.0000 Uiso
O250 O 0.76827(14) 0.55257(17) 0.85604(14) 0.0080(5) 1.0000 Uiso
O251 O 0.58289(16) 0.51789(19) 0.77187(15) 0.0112(6) 1.0000 Uiso
O252 O 0.22930(14) 0.47277(18) 0.72096(14) 0.0095(6) 1.0000 Uiso
O253 O 0.00986(16) 0.53194(19) 1.07148(16) 0.0096(6) 1.0000 Uiso
O254 O 0.66495(16) 0.48156(19) 1.01361(16) 0.0080(6) 1.0000 Uiso
O255 O -0.04272(15) 0.46930(18) 0.87262(14) 0.0094(6) 1.0000 Uiso
O256 O 0.58965(17) 0.2025(2) 0.78931(17) 0.0100(6) 1.0000 Uiso
O257 O 0.22456(16) 0.80741(19) 0.69993(16) 0.0095(6) 1.0000 Uiso
O258 O 0.01526(16) 0.19007(19) 1.08241(16) 0.0081(6) 1.0000 Uiso
O259 O 0.65087(16) 0.81942(19) 0.99533(16) 0.0089(6) 1.0000 Uiso
O260 O 0.30479(16) 0.19553(19) 0.93761(16) 0.0083(6) 1.0000 Uiso
O261 O -0.05599(15) 0.81698(18) 0.85444(14) 0.0083(6) 1.0000 Uiso
O262 O 0.60606(14) 0.87912(17) 0.79433(14) 0.0090(5) 1.0000 Uiso
O263 O 0.22420(18) 0.1284(2) 0.69425(18) 0.0120(7) 1.0000 Uiso
O264 O 0.37245(14) 0.10448(16) 1.13352(13) 0.0082(5) 1.0000 Uiso
O265 O 0.00240(16) 0.86831(19) 1.04498(16) 0.0094(6) 1.0000 Uiso
O266 O 0.64806(16) 0.1469(2) 0.99832(16) 0.0087(6) 1.0000 Uiso
O267 O 0.30909(15) 0.84234(19) 0.93408(15) 0.0081(6) 1.0000 Uiso
O268 O 0.32816(18) 0.4373(2) 0.84037(18) 0.0114(7) 1.0000 Uiso
O269 O -0.02094(17) 0.5525(2) 0.78743(17) 0.0113(7) 1.0000 Uiso
O270 O 0.26116(17) 0.5521(2) 0.63539(16) 0.0136(6) 1.0000 Uiso
O271 O 0.41587(17) 0.5914(2) 1.09573(17) 0.0112(7) 1.0000 Uiso
O272 O 0.70507(17) 0.5640(2) 0.93973(17) 0.0141(7) 1.0000 Uiso
O273 O 0.34188(18) 0.1102(2) 0.86086(18) 0.0129(7) 1.0000 Uiso
O274 O -0.02772(16) 0.8965(2) 0.76882(16) 0.0106(6) 1.0000 Uiso
O275 O 0.26617(17) 0.9280(2) 0.66525(17) 0.0102(6) 1.0000 Uiso
O276 O 0.41180(17) 0.9023(2) 1.07237(17) 0.0122(7) 1.0000 Uiso
O277 O 0.05623(18) 0.0860(2) 1.02402(18) 0.0132(7) 1.0000 Uiso
O278 O 0.68372(17) 0.8875(2) 0.90775(17) 0.0102(7) 1.0000 Uiso
O279 O 0.33457(16) 0.77841(19) 0.84085(16) 0.0089(6) 1.0000 Uiso
O280 O 0.47746(18) 0.7796(2) 1.27426(18) 0.0126(7) 1.0000 Uiso
O281 O 0.61961(17) 0.7832(2) 0.71328(17) 0.0142(7) 1.0000 Uiso
O282 O 0.27471(17) 0.2416(2) 0.65375(17) 0.0113(7) 1.0000 Uiso
O283 O 0.39632(16) 0.21084(19) 1.06259(15) 0.0133(6) 1.0000 Uiso
O284 O 0.05192(16) 0.75386(19) 1.00953(16) 0.0102(6) 1.0000 Uiso
O285 O 0.29659(16) 0.91401(19) 1.19233(16) 0.0092(6) 1.0000 Uiso
O286 O 0.69363(14) 0.26323(17) 0.79111(14) 0.0078(6) 1.0000 Uiso
O287 O 0.76164(16) 0.0940(2) 1.01425(16) 0.0083(6) 1.0000 Uiso
O288 O 0.88063(15) 0.91310(18) 0.93658(15) 0.0078(6) 1.0000 Uiso
O289 O 0.27166(15) 0.99329(18) 1.28063(15) 0.0087(6) 1.0000 Uiso
O290 O 0.72695(17) 0.1681(2) 0.72081(17) 0.0090(7) 1.0000 Uiso
O291 O 0.79166(15) 0.18175(19) 0.94178(15) 0.0090(6) 1.0000 Uiso
O292 O 0.33993(16) 0.97083(19) 0.48019(15) 0.0072(6) 1.0000 Uiso
O293 O 0.26461(16) 0.81027(19) 1.13487(16) 0.0089(6) 1.0000 Uiso
O294 O 0.70121(14) 0.99833(16) 0.84197(13) 0.0078(5) 1.0000 Uiso
O295 O 0.30698(16) 1.00589(19) 0.56735(16) 0.0086(6) 1.0000 Uiso
O296 O 0.84252(15) 0.13540(18) 0.87336(15) 0.0111(6) 1.0000 Uiso
O297 O 0.37001(16) 0.91456(19) 1.29169(16) 0.0092(6) 1.0000 Uiso
O298 O 0.63041(16) 0.25688(18) 0.69753(15) 0.0082(6) 1.0000 Uiso
O299 O 0.69731(15) 0.08323(19) 0.91330(15) 0.0095(6) 1.0000 Uiso
O300 O -0.06400(15) 0.96773(18) 1.03861(15) 0.0082(6) 1.0000 Uiso
O301 O 0.30149(14) 1.05597(17) 1.18537(14) 0.0074(5) 1.0000 Uiso
O302 O 0.68459(16) 0.12166(19) 0.81574(16) 0.0093(6) 1.0000 Uiso
O303 O 0.23345(15) 0.76097(18) 0.51815(14) 0.0076(6) 1.0000 Uiso
O304 O 0.90001(14) 1.03186(17) 0.88351(13) 0.0081(5) 1.0000 Uiso
O305 O 0.78298(15) 0.23402(18) 0.84932(14) 0.0115(6) 1.0000 Uiso
O306 O 0.36229(15) 0.90112(18) 0.56357(14) 0.0080(6) 1.0000 Uiso
O307 O 0.61018(14) 0.04849(17) 0.84724(14) 0.0081(5) 1.0000 Uiso
O308 O 0.36095(18) 0.7935(2) 1.11654(17) 0.0136(7) 1.0000 Uiso
O309 O 0.44300(16) 0.85667(19) 1.35915(16) 0.0084(6) 1.0000 Uiso
O310 O 0.70801(18) 0.9745(2) 1.08322(18) 0.0126(7) 1.0000 Uiso
O311 O 0.37300(16) 1.05483(19) 1.28395(16) 0.0113(6) 1.0000 Uiso
O312 O 0.62178(18) 0.1164(2) 0.70977(18) 0.0125(7) 1.0000 Uiso
O313 O 0.68320(15) 0.22077(18) 0.91197(15) 0.0091(6) 1.0000 Uiso
O314 O 0.94205(16) 1.08878(19) 0.98089(16) 0.0115(6) 1.0000 Uiso
O315 O 0.59924(16) 0.9143(2) 1.07328(16) 0.0086(6) 1.0000 Uiso
O316 O 0.45206(16) 0.92968(19) 0.62814(16) 0.0081(6) 1.0000 Uiso
O317 O 0.16747(16) 0.92848(19) 0.78129(16) 0.0090(6) 1.0000 Uiso
O318 O 0.49878(15) 0.07580(19) 0.83900(15) 0.0091(6) 1.0000 Uiso
O319 O 0.22210(16) 0.07264(19) 0.98411(16) 0.0100(6) 1.0000 Uiso
O320 O 0.59765(16) 0.2469(2) 1.07035(16) 0.0108(7) 1.0000 Uiso
O321 O 0.45568(16) 0.24208(19) 0.63331(16) 0.0091(6) 1.0000 Uiso
O322 O 0.15565(15) 0.24646(18) 0.76723(15) 0.0086(6) 1.0000 Uiso
O323 O 0.49732(14) 0.70908(17) 0.83907(13) 0.0086(5) 1.0000 Uiso
O324 O 0.37232(15) 0.75138(19) 0.41640(15) 0.0107(6) 1.0000 Uiso
O325 O 0.23745(16) 0.74253(19) 0.99794(15) 0.0101(6) 1.0000 Uiso
O326 O 0.58852(16) 0.5905(2) 1.05462(16) 0.0112(7) 1.0000 Uiso
O327 O 0.45711(16) 0.56964(19) 0.64384(16) 0.0090(6) 1.0000 Uiso
O328 O 0.31246(16) 0.59449(19) 1.20239(16) 0.0084(6) 1.0000 Uiso
O329 O 0.15205(15) 0.60715(18) 0.76241(14) 0.0088(6) 1.0000 Uiso
O330 O 0.52402(16) 0.4194(2) 0.85101(16) 0.0094(6) 1.0000 Uiso
O331 O 0.35550(15) 0.39554(18) 0.41178(15) 0.0106(6) 1.0000 Uiso
O332 O 0.55951(16) 1.02779(19) 1.12099(16) 0.0083(6) 1.0000 Uiso
O333 O 0.42974(17) 1.0205(2) 0.70830(17) 0.0102(7) 1.0000 Uiso
O334 O 0.13959(18) 1.0150(2) 0.85812(17) 0.0105(7) 1.0000 Uiso
O335 O 0.48285(17) 0.9834(2) 0.92175(17) 0.0102(7) 1.0000 Uiso
O336 O 0.20969(15) -0.03536(18) 1.05379(14) 0.0104(6) 1.0000 Uiso
O337 O 0.55846(15) 0.35931(18) 1.12234(15) 0.0085(6) 1.0000 Uiso
O338 O 0.41289(17) 0.3479(2) 0.69417(17) 0.0113(7) 1.0000 Uiso
O339 O 0.12846(16) 0.33059(19) 0.85146(16) 0.0090(6) 1.0000 Uiso
O340 O 0.49095(17) 0.6368(2) 0.92527(17) 0.0101(7) 1.0000 Uiso
O341 O 0.34494(17) 0.6639(2) 0.49508(17) 0.0106(7) 1.0000 Uiso
O342 O 0.19974(16) 0.62724(19) 1.04960(16) 0.0084(6) 1.0000 Uiso
O343 O 0.56113(16) 0.6842(2) 1.12635(16) 0.0119(6) 1.0000 Uiso
O344 O 0.41271(15) 0.67590(18) 0.69602(14) 0.0087(6) 1.0000 Uiso
O345 O 0.28236(15) 0.67100(18) 1.28296(15) 0.0091(6) 1.0000 Uiso
O346 O 0.12951(17) 0.6863(2) 0.84920(16) 0.0094(6) 1.0000 Uiso
O347 O 0.49049(17) 0.3356(2) 0.92683(17) 0.0097(7) 1.0000 Uiso
O348 O 0.33964(16) 0.3092(2) 0.48851(16) 0.0100(6) 1.0000 Uiso
O349 O 0.55023(14) 0.83063(17) 1.00326(14) 0.0088(5) 1.0000 Uiso
O350 O 0.41936(15) 0.80756(18) 0.60582(16) 0.0083(6) 1.0000 Uiso
O351 O 0.12768(16) 0.8431(2) 0.71091(16) 0.0076(6) 1.0000 Uiso
O352 O 0.48705(16) 0.1829(2) 0.78003(16) 0.0086(6) 1.0000 Uiso
O353 O 0.84289(15) 0.84274(18) 0.85242(15) 0.0082(6) 1.0000 Uiso
O354 O 0.20551(17) 0.1953(2) 0.95213(17) 0.0117(7) 1.0000 Uiso
O355 O 0.55213(14) 0.14213(17) 1.02394(14) 0.0081(5) 1.0000 Uiso
O356 O 0.41281(15) 0.13631(19) 0.58276(15) 0.0112(6) 1.0000 Uiso
O357 O 0.30011(14) 0.17929(17) 1.15936(14) 0.0097(5) 1.0000 Uiso
O358 O 0.12593(15) 0.14341(19) 0.70744(15) 0.0071(6) 1.0000 Uiso
O359 O 0.51968(13) 0.81874(16) 0.80179(13) 0.0082(5) 1.0000 Uiso
O360 O 0.21458(14) 0.86039(17) 0.96097(14) 0.0083(5) 1.0000 Uiso
O361 O 0.56802(16) 0.46590(19) 1.03543(16) 0.0083(6) 1.0000 Uiso
O362 O 0.40851(13) 0.49123(16) 0.56939(13) 0.0069(5) 1.0000 Uiso
O363 O 0.12619(14) 0.49572(17) 0.71278(14) 0.0090(5) 1.0000 Uiso
O364 O 0.48236(16) 0.50240(19) 0.78028(16) 0.0075(6) 1.0000 Uiso
O365 O 0.85518(16) 0.49384(18) 0.86405(15) 0.0115(6) 1.0000 Uiso
O366 O 0.65596(15) 0.96819(19) 1.17660(15) 0.0078(6) 1.0000 Uiso
O367 O 0.51427(16) 0.90700(19) 0.73052(16) 0.0101(6) 1.0000 Uiso
O368 O 0.23568(17) 0.9197(2) 0.87972(17) 0.0103(7) 1.0000 Uiso
O369 O 0.56569(15) 0.09135(18) 0.93737(15) 0.0085(6) 1.0000 Uiso
O370 O 0.27081(14) 0.09073(16) 1.08844(13) 0.0077(5) 1.0000 Uiso
O371 O 0.14068(16) 0.72828(19) 0.67823(16) 0.0102(6) 1.0000 Uiso
O372 O 0.51965(17) 0.2819(2) 0.73482(17) 0.0112(7) 1.0000 Uiso
O373 O 0.22746(16) 0.2497(2) 0.86961(16) 0.0092(6) 1.0000 Uiso
O374 O 0.57325(15) 0.75001(17) 0.93632(14) 0.0089(6) 1.0000 Uiso
O375 O 0.43460(16) 0.75863(19) 0.51722(16) 0.0100(6) 1.0000 Uiso
O376 O 0.29128(16) 0.69821(19) 1.10232(15) 0.0088(6) 1.0000 Uiso
O377 O 0.65628(15) 0.59228(18) 1.15516(15) 0.0117(6) 1.0000 Uiso
O378 O 0.51201(16) 0.61274(19) 0.74903(16) 0.0125(6) 1.0000 Uiso
O379 O 0.38427(16) 0.58936(19) 1.30432(16) 0.0105(6) 1.0000 Uiso
O380 O 0.22038(16) 0.58162(19) 0.85824(16) 0.0086(6) 1.0000 Uiso
O381 O 0.58970(17) 0.4191(2) 0.94876(17) 0.0089(6) 1.0000 Uiso
O382 O -0.06650(14) 0.58698(16) 1.00185(13) 0.0077(5) 1.0000 Uiso
O383 O 0.60733(15) 0.03558(18) 1.02475(15) 0.0070(6) 1.0000 Uiso
O384 O 0.49193(15) 1.06716(18) 0.62906(14) 0.0098(6) 1.0000 Uiso
O385 O 0.18913(16) 1.07039(19) 0.77206(16) 0.0092(6) 1.0000 Uiso
O386 O 0.52773(16) 0.94154(19) 0.82826(16) 0.0093(6) 1.0000 Uiso
O387 O 0.28397(14) 0.95337(17) 0.97293(13) 0.0089(5) 1.0000 Uiso
O388 O 0.62990(16) 0.36574(19) 1.03737(16) 0.0096(6) 1.0000 Uiso
O389 O 0.44773(15) 0.37533(18) 0.59849(15) 0.0095(6) 1.0000 Uiso
O390 O 0.16522(17) 0.3872(2) 0.75503(16) 0.0111(7) 1.0000 Uiso
O391 O 0.54419(16) 0.57765(19) 0.84533(16) 0.0083(6) 1.0000 Uiso
O392 O 0.39033(16) 0.61519(19) 0.40397(16) 0.0105(6) 1.0000 Uiso
O393 O 0.24534(16) 0.61872(19) 0.95493(16) 0.0093(6) 1.0000 Uiso
O394 O 0.60276(15) 0.72387(17) 1.03555(14) 0.0108(6) 1.0000 Uiso
O395 O 0.46967(15) 0.69867(17) 0.60379(14) 0.0079(6) 1.0000 Uiso
O396 O 0.32947(16) 0.73651(19) 1.19699(16) 0.0105(6) 1.0000 Uiso
O397 O 0.17968(16) 0.7556(2) 0.77386(16) 0.0100(6) 1.0000 Uiso
O398 O 0.53047(16) 0.2796(2) 0.83612(16) 0.0091(6) 1.0000 Uiso
O399 O 0.38358(16) 0.2642(2) 0.39625(16) 0.0103(6) 1.0000 Uiso
O400 O 0.56071(16) 0.76442(19) 1.20504(16) 0.0121(6) 1.0000 Uiso
O401 O 0.15242(15) 0.76730(18) 0.92612(14) 0.0115(6) 1.0000 Uiso
O402 O 0.07580(15) 0.95070(18) 0.72197(15) 0.0081(6) 1.0000 Uiso
O403 O 0.40884(15) 0.10654(18) 0.77792(15) 0.0075(6) 1.0000 Uiso
O404 O 0.79624(14) 0.95027(17) 0.87194(14) 0.0078(5) 1.0000 Uiso
O405 O 0.13250(16) 0.1100(2) 0.92572(16) 0.0098(6) 1.0000 Uiso
O406 O 0.50433(14) 0.93958(16) 1.01752(13) 0.0078(5) 1.0000 Uiso
O407 O 0.19740(15) 0.90048(18) 1.13863(15) 0.0095(6) 1.0000 Uiso
O408 O 0.40497(17) 0.9773(2) 1.20101(16) 0.0091(6) 1.0000 Uiso
O409 O 0.27972(17) 0.9819(2) 0.79428(17) 0.0091(7) 1.0000 Uiso
O410 O -0.00816(15) 0.96847(18) 0.94994(15) 0.0086(6) 1.0000 Uiso
O411 O 0.33971(14) 0.06902(17) 1.01028(13) 0.0088(5) 1.0000 Uiso
O412 O 0.56844(17) 0.9692(2) 0.64819(16) 0.0108(7) 1.0000 Uiso
O413 O 0.41517(16) 0.3242(2) 1.21882(16) 0.0093(6) 1.0000 Uiso
O414 O 0.26352(16) 0.3051(2) 0.77607(16) 0.0091(6) 1.0000 Uiso
O415 O -0.02000(16) 0.2976(2) 0.92477(17) 0.0096(6) 1.0000 Uiso
O416 O 0.34498(17) 0.6887(2) 1.00758(17) 0.0131(7) 1.0000 Uiso
O417 O 0.71161(16) 0.29039(19) 1.10425(16) 0.0096(6) 1.0000 Uiso
O418 O 0.55347(16) 0.31538(19) 0.63263(16) 0.0084(6) 1.0000 Uiso
O419 O 0.42298(17) 0.6478(2) 1.21935(16) 0.0083(6) 1.0000 Uiso
O420 O 0.26635(16) 0.6517(2) 0.77901(16) 0.0096(6) 1.0000 Uiso
O421 O 0.63123(16) 0.35389(19) 0.86094(16) 0.0084(6) 1.0000 Uiso
O422 O -0.01919(14) 0.65090(17) 0.92177(14) 0.0096(5) 1.0000 Uiso
O423 O 0.34999(17) 0.3706(2) 1.02266(17) 0.0105(7) 1.0000 Uiso
O424 O 0.69881(15) 0.63982(18) 1.06366(14) 0.0096(6) 1.0000 Uiso
O425 O 0.65845(16) 1.0908(2) 1.11815(17) 0.0098(6) 1.0000 Uiso
O426 O 0.54077(17) 1.0416(2) 0.73543(17) 0.0123(7) 1.0000 Uiso
O427 O 0.24531(19) 1.0611(2) 0.87688(19) 0.0122(7) 1.0000 Uiso
O428 O 0.59496(17) -0.0451(2) 0.92984(17) 0.0115(7) 1.0000 Uiso
O429 O 0.32183(16) -0.03277(19) 1.08560(15) 0.0124(6) 1.0000 Uiso
O430 O 0.66300(17) 0.4049(2) 1.14415(17) 0.0120(7) 1.0000 Uiso
O431 O 0.51205(17) 0.4143(2) 0.69422(17) 0.0122(7) 1.0000 Uiso
O432 O 0.23033(18) 0.3897(2) 0.85620(18) 0.0129(7) 1.0000 Uiso
O433 O 0.60404(17) 0.6141(2) 0.94369(17) 0.0132(7) 1.0000 Uiso
O434 O 0.45235(18) 0.6186(2) 0.50877(17) 0.0119(7) 1.0000 Uiso
O435 O 0.30421(17) 0.5730(2) 1.05091(17) 0.0103(7) 1.0000 Uiso
O436 O 0.66621(17) 0.7331(2) 1.13943(17) 0.0169(7) 1.0000 Uiso
O437 O 0.51210(16) 0.7425(2) 0.70412(16) 0.0117(7) 1.0000 Uiso
O438 O 0.38393(17) 0.7302(2) 1.30037(17) 0.0129(7) 1.0000 Uiso
O439 O 0.24186(17) 0.7183(2) 0.87071(17) 0.0114(7) 1.0000 Uiso
O440 O 0.59273(17) 0.2766(2) 0.94113(17) 0.0106(7) 1.0000 Uiso
O441 O 0.44495(16) 0.26961(19) 0.50270(16) 0.0118(6) 1.0000 Uiso

loop_
_atom_type_symbol
_atom_type_scat_dispersion_real
_atom_type_scat_dispersion_imag
_atom_type_scat_Cromer_Mann_a1
_atom_type_scat_Cromer_Mann_b1
_atom_type_scat_Cromer_Mann_a2
_atom_type_scat_Cromer_Mann_b2
_atom_type_scat_Cromer_Mann_a3
_atom_type_scat_Cromer_Mann_b3
_atom_type_scat_Cromer_Mann_a4
_atom_type_scat_Cromer_Mann_b4
_atom_type_scat_Cromer_Mann_c
_atom_type_scat_source
'O   ' 0.0106 0.0060 3.0485 13.2771 2.2868 5.7011 1.5463 0.3239 0.8670 32.9089 0.2508 International_Tables_Vol_IV_Table_2.2B
'P   ' 0.1023 0.0942 6.4345 1.9067 4.1791 27.1570 1.7800 0.5260 1.4908 68.1645 1.1149 International_Tables_Vol_IV_Table_2.2B
'Mo  ' -1.6832 0.6857 3.7025 0.2772 17.2356 1.0958 12.8876 11.0040 3.7429 61.6584 4.3875 International_Tables_Vol_IV_Table_2.2B

loop_
_geom_angle_atom_site_label_1
_geom_angle_site_symmetry_1
_geom_angle_atom_site_label_2
_geom_angle_atom_site_label_3
_geom_angle_site_symmetry_3
_geom_angle
_geom_angle_publ_flag
O152 . Mo1 O157 . 85.77(16) yes
O152 . Mo1 O174 . 167.65(17) yes
O157 . Mo1 O174 . 82.20(16) yes
O152 . Mo1 O208 . 88.35(16) yes
O157 . Mo1 O208 . 81.16(15) yes
O174 . Mo1 O208 . 92.52(16) yes
O152 . Mo1 O225 . 87.41(17) yes
O157 . Mo1 O225 . 83.87(15) yes
O174 . Mo1 O225 . 88.55(17) yes
O208 . Mo1 O225 . 164.71(16) yes
O152 . Mo1 O268 . 100.19(19) yes
O157 . Mo1 O268 . 174.04(19) yes
O174 . Mo1 O268 . 91.8(2) yes
O208 . Mo1 O268 . 99.06(19) yes
O225 . Mo1 O268 . 96.15(19) yes
O209 2_464 Mo2 O158 . 80.87(14) yes
O209 2_464 Mo2 O175 . 91.75(15) yes
O158 . Mo2 O175 . 84.58(15) yes
O209 2_464 Mo2 O226 . 164.68(15) yes
O158 . Mo2 O226 . 83.87(15) yes
O175 . Mo2 O226 . 88.10(16) yes
O209 2_464 Mo2 O255 . 88.32(15) yes
O158 . Mo2 O255 . 84.53(14) yes
O175 . Mo2 O255 . 168.96(15) yes
O226 . Mo2 O255 . 88.94(15) yes
O209 2_464 Mo2 O269 . 96.39(18) yes
O158 . Mo2 O269 . 175.51(18) yes
O175 . Mo2 O269 . 91.97(18) yes
O226 . Mo2 O269 . 98.92(18) yes
O255 . Mo2 O269 . 98.99(18) yes
O159 . Mo3 O176 . 79.84(14) yes
O159 . Mo3 O210 . 81.36(14) yes
O176 . Mo3 O210 . 92.13(14) yes
O159 . Mo3 O227 . 83.08(15) yes
O176 . Mo3 O227 . 87.61(15) yes
O210 . Mo3 O227 . 164.23(15) yes
O159 . Mo3 O252 . 87.36(14) yes
O176 . Mo3 O252 . 167.18(14) yes
O210 . Mo3 O252 . 86.69(14) yes
O227 . Mo3 O252 . 90.07(15) yes
O159 . Mo3 O270 . 170.90(18) yes
O176 . Mo3 O270 . 91.23(17) yes
O210 . Mo3 O270 . 97.38(17) yes
O227 . Mo3 O270 . 98.39(18) yes
O252 . Mo3 O270 . 101.58(17) yes
O149 . Mo4 O160 . 84.07(15) yes
O149 . Mo4 O177 . 166.74(16) yes
O160 . Mo4 O177 . 82.70(14) yes
O149 . Mo4 O211 . 90.93(17) yes
O160 . Mo4 O211 . 84.35(15) yes
O177 . Mo4 O211 . 86.87(16) yes
O149 . Mo4 O228 . 91.60(17) yes
O160 . Mo4 O228 . 82.39(15) yes
O177 . Mo4 O228 . 87.56(16) yes
O211 . Mo4 O228 . 166.17(16) yes
O149 . Mo4 O271 . 98.03(19) yes
O160 . Mo4 O271 . 175.66(18) yes
O177 . Mo4 O271 . 95.24(18) yes
O211 . Mo4 O271 . 99.37(19) yes
O228 . Mo4 O271 . 93.73(19) yes
O229 2_565 Mo5 O161 . 81.27(15) yes
O229 2_565 Mo5 O178 . 90.19(15) yes
O161 . Mo5 O178 . 83.82(14) yes
O229 2_565 Mo5 O212 . 164.38(15) yes
O161 . Mo5 O212 . 83.23(15) yes
O178 . Mo5 O212 . 90.08(15) yes
O229 2_565 Mo5 O254 . 88.49(16) yes
O161 . Mo5 O254 . 86.41(15) yes
O178 . Mo5 O254 . 170.23(15) yes
O212 . Mo5 O254 . 88.61(16) yes
O229 2_565 Mo5 O272 . 96.78(18) yes
O161 . Mo5 O272 . 175.97(18) yes
O178 . Mo5 O272 . 92.68(17) yes
O212 . Mo5 O272 . 98.81(18) yes
O254 . Mo5 O272 . 97.09(18) yes
O162 . Mo6 O179 . 83.79(15) yes
O162 . Mo6 O213 . 83.10(15) yes
O179 . Mo6 O213 . 87.55(16) yes
O162 . Mo6 O230 . 81.85(15) yes
O179 . Mo6 O230 . 90.36(15) yes
O213 . Mo6 O230 . 164.94(15) yes
O162 . Mo6 O260 . 85.24(15) yes
O179 . Mo6 O260 . 168.37(15) yes
O213 . Mo6 O260 . 87.30(16) yes
O230 . Mo6 O260 . 91.92(16) yes
O162 . Mo6 O273 . 175.21(19) yes
O179 . Mo6 O273 . 92.02(19) yes
O213 . Mo6 O273 . 99.09(19) yes
O230 . Mo6 O273 . 95.88(19) yes
O260 . Mo6 O273 . 99.09(19) yes
O163 . Mo7 O180 . 79.23(15) yes
O163 . Mo7 O214 . 82.55(14) yes
O180 . Mo7 O214 . 93.17(16) yes
O163 . Mo7 O231 . 88.52(14) yes
O180 . Mo7 O231 . 86.31(17) yes
O214 . Mo7 O231 . 170.98(15) yes
O163 . Mo7 O261 . 85.45(14) yes
O180 . Mo7 O261 . 164.17(16) yes
O214 . Mo7 O261 . 88.75(14) yes
O231 . Mo7 O261 . 89.34(15) yes
O163 . Mo7 O274 . 172.90(17) yes
O180 . Mo7 O274 . 94.14(18) yes
O214 . Mo7 O274 . 95.39(17) yes
O231 . Mo7 O274 . 93.62(17) yes
O261 . Mo7 O274 . 101.33(18) yes
O164 . Mo8 O181 . 85.55(14) yes
O164 . Mo8 O215 . 84.26(14) yes
O181 . Mo8 O215 . 86.57(15) yes
O164 . Mo8 O232 . 82.11(15) yes
O181 . Mo8 O232 . 87.54(16) yes
O215 . Mo8 O232 . 165.52(15) yes
O164 . Mo8 O257 . 83.61(14) yes
O181 . Mo8 O257 . 168.87(15) yes
O215 . Mo8 O257 . 89.83(15) yes
O232 . Mo8 O257 . 93.46(16) yes
O164 . Mo8 O275 . 176.12(17) yes
O181 . Mo8 O275 . 93.34(17) yes
O215 . Mo8 O275 . 99.40(18) yes
O232 . Mo8 O275 . 94.13(18) yes
O257 . Mo8 O275 . 97.64(17) yes
O165 . Mo9 O182 . 83.22(14) yes
O165 . Mo9 O216 . 83.92(15) yes
O182 . Mo9 O216 . 87.12(15) yes
O165 . Mo9 O233 . 80.53(14) yes
O182 . Mo9 O233 . 92.70(15) yes
O216 . Mo9 O233 . 164.36(16) yes
O165 . Mo9 O276 . 173.40(17) yes
O182 . Mo9 O276 . 90.82(18) yes
O216 . Mo9 O276 . 98.67(19) yes
O233 . Mo9 O276 . 96.97(18) yes
O165 . Mo9 O308 . 86.36(15) yes
O182 . Mo9 O308 . 169.30(16) yes
O216 . Mo9 O308 . 89.36(17) yes
O233 . Mo9 O308 . 87.97(16) yes
O276 . Mo9 O308 . 99.70(19) yes
P84 2_465 Mo10 O166 . 98.53(10) yes
P84 2_465 Mo10 O183 . 90.50(12) yes
O166 . Mo10 O183 . 83.42(15) yes
P84 2_465 Mo10 O217 . 177.37(11) yes
O166 . Mo10 O217 . 83.89(15) yes
O183 . Mo10 O217 . 90.82(16) yes
P84 2_465 Mo10 O234 . 18.70(10) yes
O166 . Mo10 O234 . 79.94(14) yes
O183 . Mo10 O234 . 86.34(16) yes
O217 . Mo10 O234 . 163.80(15) yes
P84 2_465 Mo10 O258 . 87.38(11) yes
O166 . Mo10 O258 . 83.31(15) yes
O183 . Mo10 O258 . 166.09(16) yes
O217 . Mo10 O258 . 91.88(16) yes
O234 . Mo10 O258 . 87.28(15) yes
P84 2_465 Mo10 O277 . 78.21(15) yes
O166 . Mo10 O277 . 176.14(18) yes
O183 . Mo10 O277 . 94.50(19) yes
O217 . Mo10 O277 . 99.41(19) yes
O234 . Mo10 O277 . 96.71(18) yes
O258 . Mo10 O277 . 98.51(18) yes
O167 . Mo11 O184 . 81.63(15) yes
O167 . Mo11 O218 . 83.07(14) yes
O184 . Mo11 O218 . 93.45(15) yes
O167 . Mo11 O235 . 85.55(14) yes
O184 . Mo11 O235 . 86.72(15) yes
O218 . Mo11 O235 . 168.46(15) yes
O167 . Mo11 O259 . 87.00(15) yes
O184 . Mo11 O259 . 168.60(16) yes
O218 . Mo11 O259 . 85.94(15) yes
O235 . Mo11 O259 . 91.62(15) yes
O167 . Mo11 O278 . 173.53(17) yes
O184 . Mo11 O278 . 92.32(18) yes
O218 . Mo11 O278 . 95.07(17) yes
O235 . Mo11 O278 . 96.45(18) yes
O259 . Mo11 O278 . 99.07(18) yes
O168 . Mo12 O185 . 78.23(14) yes
O168 . Mo12 O219 . 83.36(14) yes
O185 . Mo12 O219 . 88.76(15) yes
O168 . Mo12 O236 . 84.90(14) yes
O185 . Mo12 O236 . 90.23(15) yes
O219 . Mo12 O236 . 168.18(15) yes
O168 . Mo12 O267 . 89.38(14) yes
O185 . Mo12 O267 . 167.54(14) yes
O219 . Mo12 O267 . 88.47(15) yes
O236 . Mo12 O267 . 90.00(15) yes
O168 . Mo12 O279 . 171.84(17) yes
O185 . Mo12 O279 . 93.67(17) yes
O219 . Mo12 O279 . 95.60(17) yes
O236 . Mo12 O279 . 96.22(17) yes
O267 . Mo12 O279 . 98.69(17) yes
O237 2_565 Mo13 O169 . 86.58(15) yes
O237 2_565 Mo13 O186 . 88.46(16) yes
O169 . Mo13 O186 . 81.88(15) yes
O237 2_565 Mo13 O220 . 164.22(16) yes
O169 . Mo13 O220 . 77.65(15) yes
O186 . Mo13 O220 . 89.59(16) yes
O237 2_565 Mo13 O280 . 98.61(19) yes
O169 . Mo13 O280 . 172.23(19) yes
O186 . Mo13 O280 . 92.44(19) yes
O220 . Mo13 O280 . 97.11(19) yes
O237 2_565 Mo13 O309 . 86.36(16) yes
O169 . Mo13 O309 . 85.21(15) yes
O186 . Mo13 O309 . 166.35(16) yes
O220 . Mo13 O309 . 91.96(16) yes
O280 . Mo13 O309 . 100.82(19) yes
P84 . Mo14 O170 . 101.79(10) yes
P84 . Mo14 O187 . 89.20(12) yes
O170 . Mo14 O187 . 77.19(15) yes
P84 . Mo14 O221 . 20.69(10) yes
O170 . Mo14 O221 . 81.76(14) yes
O187 . Mo14 O221 . 89.80(16) yes
P84 . Mo14 O238 . 176.72(12) yes
O170 . Mo14 O238 . 80.55(15) yes
O187 . Mo14 O238 . 89.09(17) yes
O221 . Mo14 O238 . 162.08(15) yes
P84 . Mo14 O262 . 91.07(10) yes
O170 . Mo14 O262 . 89.62(13) yes
O187 . Mo14 O262 . 166.57(15) yes
O221 . Mo14 O262 . 85.76(14) yes
O238 . Mo14 O262 . 91.25(16) yes
P84 . Mo14 O281 . 78.47(15) yes
O170 . Mo14 O281 . 170.26(18) yes
O187 . Mo14 O281 . 93.09(19) yes
O221 . Mo14 O281 . 99.09(17) yes
O238 . Mo14 O281 . 98.83(19) yes
O262 . Mo14 O281 . 100.12(18) yes
O171 . Mo15 O188 . 82.21(15) yes
O171 . Mo15 O222 . 83.95(15) yes
O188 . Mo15 O222 . 85.51(16) yes
O171 . Mo15 O239 . 84.31(15) yes
O188 . Mo15 O239 . 93.88(16) yes
O222 . Mo15 O239 . 168.22(15) yes
O171 . Mo15 O263 . 84.97(16) yes
O188 . Mo15 O263 . 167.09(16) yes
O222 . Mo15 O263 . 91.63(17) yes
O239 . Mo15 O263 . 86.36(17) yes
O171 . Mo15 O282 . 173.97(17) yes
O188 . Mo15 O282 . 92.14(18) yes
O222 . Mo15 O282 . 97.75(18) yes
O239 . Mo15 O282 . 94.02(18) yes
O263 . Mo15 O282 . 100.73(19) yes
P80 . Mo16 O172 . 105.30(10) yes
P80 . Mo16 O189 . 99.95(11) yes
O172 . Mo16 O189 . 81.42(14) yes
P80 . Mo16 O223 . 23.60(10) yes
O172 . Mo16 O223 . 82.77(14) yes
O189 . Mo16 O223 . 89.84(14) yes
P80 . Mo16 O240 . 167.22(10) yes
O172 . Mo16 O240 . 81.42(14) yes
O189 . Mo16 O240 . 91.73(14) yes
O223 . Mo16 O240 . 163.70(13) yes
P80 . Mo16 O264 . 83.13(10) yes
O172 . Mo16 O264 . 85.11(13) yes
O189 . Mo16 O264 . 166.52(13) yes
O223 . Mo16 O264 . 88.01(14) yes
O240 . Mo16 O264 . 86.69(14) yes
P80 . Mo16 O283 . 74.36(13) yes
O172 . Mo16 O283 . 172.83(17) yes
O189 . Mo16 O283 . 91.56(16) yes
O223 . Mo16 O283 . 95.83(16) yes
O240 . Mo16 O283 . 100.35(16) yes
O264 . Mo16 O283 . 101.90(16) yes
P72 . Mo17 O173 . 98.33(10) yes
P72 . Mo17 O190 . 85.38(10) yes
O173 . Mo17 O190 . 82.45(14) yes
P72 . Mo17 O224 . 170.13(10) yes
O173 . Mo17 O224 . 84.45(14) yes
O190 . Mo17 O224 . 85.60(14) yes
P72 . Mo17 O241 . 19.03(10) yes
O173 . Mo17 O241 . 81.03(14) yes
O190 . Mo17 O241 . 90.90(15) yes
O224 . Mo17 O241 . 165.39(14) yes
P72 . Mo17 O265 . 99.38(11) yes
O173 . Mo17 O265 . 86.31(15) yes
O190 . Mo17 O265 . 168.33(15) yes
O224 . Mo17 O265 . 90.23(15) yes
O241 . Mo17 O265 . 90.42(15) yes
P72 . Mo17 O284 . 77.08(14) yes
O173 . Mo17 O284 . 174.31(17) yes
O190 . Mo17 O284 . 93.74(17) yes
O224 . Mo17 O284 . 99.52(17) yes
O241 . Mo17 O284 . 94.85(17) yes
O265 . Mo17 O284 . 97.69(17) yes
O285 . Mo18 O289 . 83.91(14) yes
O285 . Mo18 O297 . 83.23(15) yes
O289 . Mo18 O297 . 86.60(15) yes
O285 . Mo18 O301 . 82.76(14) yes
O289 . Mo18 O301 . 89.95(14) yes
O297 . Mo18 O301 . 165.85(15) yes
O285 . Mo18 O311 . 176.72(17) yes
O289 . Mo18 O311 . 92.81(17) yes
O297 . Mo18 O311 . 96.71(17) yes
O301 . Mo18 O311 . 97.16(17) yes
O285 . Mo18 O408 . 85.35(15) yes
O289 . Mo18 O408 . 168.86(15) yes
O297 . Mo18 O408 . 89.19(16) yes
O301 . Mo18 O408 . 91.65(15) yes
O311 . Mo18 O408 . 97.92(18) yes
O256 . Mo19 O286 . 84.15(15) yes
O256 . Mo19 O290 . 166.71(16) yes
O286 . Mo19 O290 . 82.91(14) yes
O256 . Mo19 O298 . 90.47(16) yes
O286 . Mo19 O298 . 76.51(14) yes
O290 . Mo19 O298 . 89.44(16) yes
O256 . Mo19 O302 . 86.44(16) yes
O286 . Mo19 O302 . 86.48(14) yes
O290 . Mo19 O302 . 89.77(16) yes
O298 . Mo19 O302 . 162.94(15) yes
O256 . Mo19 O312 . 100.69(19) yes
O286 . Mo19 O312 . 172.45(18) yes
O290 . Mo19 O312 . 92.49(19) yes
O298 . Mo19 O312 . 97.53(18) yes
O302 . Mo19 O312 . 99.53(18) yes
O303 2_565 Mo20 O266 . 85.08(15) yes
O303 2_565 Mo20 O287 . 88.30(14) yes
O266 . Mo20 O287 . 87.27(15) yes
O303 2_565 Mo20 O291 . 87.04(15) yes
O266 . Mo20 O291 . 164.17(15) yes
O287 . Mo20 O291 . 78.79(14) yes
O303 2_565 Mo20 O299 . 169.18(15) yes
O266 . Mo20 O299 . 91.79(16) yes
O287 . Mo20 O299 . 81.20(15) yes
O291 . Mo20 O299 . 93.42(15) yes
O303 2_565 Mo20 O313 . 96.76(16) yes
O266 . Mo20 O313 . 101.75(17) yes
O287 . Mo20 O313 . 169.97(17) yes
O291 . Mo20 O313 . 92.78(16) yes
O299 . Mo20 O313 . 94.02(16) yes
O292 2_575 Mo21 O300 1_655 86.09(15) yes
O292 2_575 Mo21 O410 1_655 166.77(15) yes
O300 1_655 Mo21 O410 1_655 88.71(15) yes
O292 2_575 Mo21 O288 . 81.17(14) yes
O300 1_655 Mo21 O288 . 86.95(14) yes
O410 1_655 Mo21 O288 . 86.41(14) yes
O292 2_575 Mo21 O304 . 94.39(14) yes
O300 1_655 Mo21 O304 . 167.90(14) yes
O410 1_655 Mo21 O304 . 88.17(14) yes
O288 . Mo21 O304 . 81.19(13) yes
O292 2_575 Mo21 O314 . 92.67(17) yes
O300 1_655 Mo21 O314 . 98.76(17) yes
O410 1_655 Mo21 O314 . 100.15(17) yes
O288 . Mo21 O314 . 171.34(16) yes
O304 . Mo21 O314 . 93.30(16) yes
O127 . Mo22 O131 . 83.05(15) yes
O127 . Mo22 O139 . 83.08(14) yes
O131 . Mo22 O139 . 86.41(15) yes
O127 . Mo22 O143 . 82.73(14) yes
O131 . Mo22 O143 . 86.93(16) yes
O139 . Mo22 O143 . 164.95(15) yes
O127 . Mo22 O153 . 177.24(16) yes
O131 . Mo22 O153 . 94.39(17) yes
O139 . Mo22 O153 . 97.82(17) yes
O143 . Mo22 O153 . 96.13(17) yes
O127 . Mo22 O251 . 84.72(15) yes
O131 . Mo22 O251 . 167.77(15) yes
O139 . Mo22 O251 . 92.29(15) yes
O143 . Mo22 O251 . 91.36(15) yes
O153 . Mo22 O251 . 97.84(17) yes
O128 . Mo23 O132 . 78.75(15) yes
O128 . Mo23 O140 . 85.87(13) yes
O132 . Mo23 O140 . 89.77(15) yes
O128 . Mo23 O144 . 79.46(14) yes
O132 . Mo23 O144 . 90.57(16) yes
O140 . Mo23 O144 . 164.97(15) yes
O128 . Mo23 O154 . 170.65(18) yes
O132 . Mo23 O154 . 92.32(19) yes
O140 . Mo23 O154 . 96.93(18) yes
O144 . Mo23 O154 . 98.07(18) yes
O128 . Mo23 O413 . 91.53(14) yes
O132 . Mo23 O413 . 170.21(16) yes
O140 . Mo23 O413 . 88.35(15) yes
O144 . Mo23 O413 . 88.76(16) yes
O154 . Mo23 O413 . 97.45(19) yes
O129 . Mo24 O133 . 80.56(14) yes
O129 . Mo24 O141 . 86.04(15) yes
O133 . Mo24 O141 . 86.21(16) yes
O129 . Mo24 O145 . 82.98(15) yes
O133 . Mo24 O145 . 92.64(15) yes
O141 . Mo24 O145 . 169.00(15) yes
O129 . Mo24 O155 . 171.96(17) yes
O133 . Mo24 O155 . 92.35(17) yes
O141 . Mo24 O155 . 97.34(18) yes
O145 . Mo24 O155 . 93.64(18) yes
O129 . Mo24 O423 . 86.63(16) yes
O133 . Mo24 O423 . 166.91(16) yes
O141 . Mo24 O423 . 90.24(17) yes
O145 . Mo24 O423 . 88.45(17) yes
O155 . Mo24 O423 . 100.61(18) yes
O130 . Mo25 O134 . 81.95(15) yes
O130 . Mo25 O142 . 83.88(14) yes
O134 . Mo25 O142 . 94.27(15) yes
O130 . Mo25 O146 . 84.25(14) yes
O134 . Mo25 O146 . 86.86(15) yes
O142 . Mo25 O146 . 167.79(14) yes
O130 . Mo25 O156 . 175.05(17) yes
O134 . Mo25 O156 . 93.28(18) yes
O142 . Mo25 O156 . 95.23(17) yes
O146 . Mo25 O156 . 96.84(17) yes
O130 . Mo25 O253 . 83.93(15) yes
O134 . Mo25 O253 . 165.80(16) yes
O142 . Mo25 O253 . 85.63(15) yes
O146 . Mo25 O253 . 90.30(15) yes
O156 . Mo25 O253 . 100.88(17) yes
O383 1_565 Mo26 P116 1_565 19.62(10) yes
O383 1_565 Mo26 O310 . 91.25(16) yes
P116 1_565 Mo26 O310 . 98.18(13) yes
O383 1_565 Mo26 O315 . 79.38(15) yes
P116 1_565 Mo26 O315 . 98.16(11) yes
O310 . Mo26 O315 . 86.08(16) yes
O383 1_565 Mo26 O332 . 89.44(15) yes
P116 1_565 Mo26 O332 . 86.39(11) yes
O310 . Mo26 O332 . 167.91(16) yes
O315 . Mo26 O332 . 82.18(15) yes
O383 1_565 Mo26 O366 . 167.02(15) yes
P116 1_565 Mo26 O366 . 169.42(11) yes
O310 . Mo26 O366 . 90.80(17) yes
O315 . Mo26 O366 . 87.98(15) yes
O332 . Mo26 O366 . 85.91(15) yes
O383 1_565 Mo26 O425 . 92.63(18) yes
P116 1_565 Mo26 O425 . 73.48(14) yes
O310 . Mo26 O425 . 98.77(18) yes
O315 . Mo26 O425 . 170.79(17) yes
O332 . Mo26 O425 . 93.26(17) yes
O366 . Mo26 O425 . 99.72(18) yes
P120 . Mo27 O316 . 101.97(10) yes
P120 . Mo27 O333 . 94.58(12) yes
O316 . Mo27 O333 . 82.64(15) yes
P120 . Mo27 O367 . 20.08(11) yes
O316 . Mo27 O367 . 82.00(15) yes
O333 . Mo27 O367 . 94.04(16) yes
P120 . Mo27 O384 . 171.73(10) yes
O316 . Mo27 O384 . 85.85(14) yes
O333 . Mo27 O384 . 89.05(16) yes
O367 . Mo27 O384 . 166.96(15) yes
P120 . Mo27 O412 . 94.76(12) yes
O316 . Mo27 O412 . 86.45(15) yes
O333 . Mo27 O412 . 166.90(16) yes
O367 . Mo27 O412 . 91.59(16) yes
O384 . Mo27 O412 . 82.93(16) yes
P120 . Mo27 O426 . 73.79(14) yes
O316 . Mo27 O426 . 173.04(18) yes
O333 . Mo27 O426 . 92.12(18) yes
O367 . Mo27 O426 . 93.86(18) yes
O384 . Mo27 O426 . 98.68(18) yes
O412 . Mo27 O426 . 99.30(18) yes
O317 . Mo28 O334 . 80.90(16) yes
O317 . Mo28 O368 . 81.12(15) yes
O334 . Mo28 O368 . 92.41(16) yes
O317 . Mo28 O385 . 85.50(15) yes
O334 . Mo28 O385 . 88.97(16) yes
O368 . Mo28 O385 . 166.14(16) yes
O317 . Mo28 O409 . 86.96(16) yes
O334 . Mo28 O409 . 167.42(17) yes
O368 . Mo28 O409 . 88.95(17) yes
O385 . Mo28 O409 . 86.77(16) yes
O317 . Mo28 O427 . 172.12(19) yes
O334 . Mo28 O427 . 91.5(2) yes
O368 . Mo28 O427 . 97.34(19) yes
O385 . Mo28 O427 . 96.41(19) yes
O409 . Mo28 O427 . 100.8(2) yes
O335 1_545 Mo29 O386 1_545 89.13(16) yes
O335 1_545 Mo29 P116 . 88.27(11) yes
O386 1_545 Mo29 P116 . 174.66(11) yes
O335 1_545 Mo29 O307 . 166.17(15) yes
O386 1_545 Mo29 O307 . 90.54(15) yes
P116 . Mo29 O307 . 93.10(10) yes
O335 1_545 Mo29 O318 . 84.63(15) yes
O386 1_545 Mo29 O318 . 82.87(15) yes
P116 . Mo29 O318 . 101.52(10) yes
O307 . Mo29 O318 . 81.61(14) yes
O335 1_545 Mo29 O369 . 89.39(15) yes
O386 1_545 Mo29 O369 . 164.71(15) yes
P116 . Mo29 O369 . 19.91(10) yes
O307 . Mo29 O369 . 87.29(14) yes
O318 . Mo29 O369 . 81.84(14) yes
O335 1_545 Mo29 O428 . 93.48(19) yes
O386 1_545 Mo29 O428 . 98.22(18) yes
P116 . Mo29 O428 . 77.29(15) yes
O307 . Mo29 O428 . 100.25(18) yes
O318 . Mo29 O428 . 177.82(18) yes
O369 . Mo29 O428 . 97.06(18) yes
O387 1_545 Mo30 P118 . 164.91(10) yes
O387 1_545 Mo30 O319 . 85.06(14) yes
P118 . Mo30 O319 . 103.67(11) yes
O387 1_545 Mo30 O336 . 92.63(14) yes
P118 . Mo30 O336 . 100.56(10) yes
O319 . Mo30 O336 . 83.01(14) yes
O387 1_545 Mo30 O370 . 164.37(13) yes
P118 . Mo30 O370 . 24.36(9) yes
O319 . Mo30 O370 . 80.31(14) yes
O336 . Mo30 O370 . 91.03(14) yes
O387 1_545 Mo30 O411 . 85.03(14) yes
P118 . Mo30 O411 . 83.60(10) yes
O319 . Mo30 O411 . 84.59(14) yes
O336 . Mo30 O411 . 167.54(13) yes
O370 . Mo30 O411 . 88.13(13) yes
O387 1_545 Mo30 O429 . 100.93(16) yes
P118 . Mo30 O429 . 71.58(13) yes
O319 . Mo30 O429 . 172.32(17) yes
O336 . Mo30 O429 . 91.86(16) yes
O370 . Mo30 O429 . 94.13(16) yes
O411 . Mo30 O429 . 100.61(16) yes
O371 2_565 Mo31 O320 . 83.77(15) yes
O371 2_565 Mo31 O337 . 87.50(15) yes
O320 . Mo31 O337 . 83.28(15) yes
O371 2_565 Mo31 O388 . 161.67(15) yes
O320 . Mo31 O388 . 78.18(15) yes
O337 . Mo31 O388 . 93.47(15) yes
O371 2_565 Mo31 O417 . 87.95(16) yes
O320 . Mo31 O417 . 87.50(15) yes
O337 . Mo31 O417 . 170.10(15) yes
O388 . Mo31 O417 . 88.12(16) yes
O371 2_565 Mo31 O430 . 100.86(18) yes
O320 . Mo31 O430 . 171.46(18) yes
O337 . Mo31 O430 . 89.73(17) yes
O388 . Mo31 O430 . 97.44(18) yes
O417 . Mo31 O430 . 99.77(18) yes
O321 . Mo32 O338 . 85.08(15) yes
O321 . Mo32 O372 . 84.84(15) yes
O338 . Mo32 O372 . 91.42(16) yes
O321 . Mo32 O389 . 81.11(15) yes
O338 . Mo32 O389 . 84.81(16) yes
O372 . Mo32 O389 . 165.71(16) yes
O321 . Mo32 O418 . 81.98(15) yes
O338 . Mo32 O418 . 166.19(16) yes
O372 . Mo32 O418 . 92.19(16) yes
O389 . Mo32 O418 . 88.45(16) yes
O321 . Mo32 O431 . 177.19(18) yes
O338 . Mo32 O431 . 94.62(18) yes
O372 . Mo32 O431 . 97.96(18) yes
O389 . Mo32 O431 . 96.08(18) yes
O418 . Mo32 O431 . 98.08(18) yes
O322 . Mo33 O339 . 83.93(15) yes
O322 . Mo33 O373 . 84.91(15) yes
O339 . Mo33 O373 . 87.58(15) yes
O322 . Mo33 O390 . 82.60(15) yes
O339 . Mo33 O390 . 91.37(15) yes
O373 . Mo33 O390 . 167.50(16) yes
O322 . Mo33 O414 . 84.03(15) yes
O339 . Mo33 O414 . 167.84(15) yes
O373 . Mo33 O414 . 89.68(16) yes
O390 . Mo33 O414 . 88.75(16) yes
O322 . Mo33 O432 . 175.76(18) yes
O339 . Mo33 O432 . 92.20(19) yes
O373 . Mo33 O432 . 96.69(19) yes
O390 . Mo33 O432 . 95.79(19) yes
O414 . Mo33 O432 . 99.88(19) yes
O150 . Mo34 O323 . 87.21(14) yes
O150 . Mo34 O340 . 163.74(16) yes
O323 . Mo34 O340 . 76.60(15) yes
O150 . Mo34 O374 . 87.68(14) yes
O323 . Mo34 O374 . 86.22(13) yes
O340 . Mo34 O374 . 92.72(15) yes
O150 . Mo34 O391 . 88.60(15) yes
O323 . Mo34 O391 . 83.37(14) yes
O340 . Mo34 O391 . 88.01(16) yes
O374 . Mo34 O391 . 169.10(15) yes
O150 . Mo34 O433 . 101.06(18) yes
O323 . Mo34 O433 . 171.62(17) yes
O340 . Mo34 O433 . 95.09(19) yes
O374 . Mo34 O433 . 95.42(17) yes
O391 . Mo34 O433 . 95.35(18) yes
O415 2_564 Mo35 O324 . 82.93(15) yes
O415 2_564 Mo35 O341 . 165.82(16) yes
O324 . Mo35 O341 . 83.21(15) yes
O415 2_564 Mo35 O375 . 93.37(16) yes
O324 . Mo35 O375 . 81.31(15) yes
O341 . Mo35 O375 . 87.47(16) yes
O415 2_564 Mo35 O392 . 85.59(16) yes
O324 . Mo35 O392 . 82.33(15) yes
O341 . Mo35 O392 . 89.62(16) yes
O375 . Mo35 O392 . 163.61(15) yes
O415 2_564 Mo35 O434 . 101.02(19) yes
O324 . Mo35 O434 . 175.94(18) yes
O341 . Mo35 O434 . 92.89(19) yes
O375 . Mo35 O434 . 97.42(18) yes
O392 . Mo35 O434 . 98.83(18) yes
O325 . Mo36 O342 . 84.55(14) yes
O325 . Mo36 O376 . 86.08(15) yes
O342 . Mo36 O376 . 85.65(15) yes
O325 . Mo36 O393 . 79.09(15) yes
O342 . Mo36 O393 . 86.96(16) yes
O376 . Mo36 O393 . 163.99(15) yes
O325 . Mo36 O416 . 83.16(15) yes
O342 . Mo36 O416 . 167.69(16) yes
O376 . Mo36 O416 . 92.90(16) yes
O393 . Mo36 O416 . 91.30(16) yes
O325 . Mo36 O435 . 174.10(18) yes
O342 . Mo36 O435 . 94.76(18) yes
O376 . Mo36 O435 . 99.73(18) yes
O393 . Mo36 O435 . 95.02(18) yes
O416 . Mo36 O435 . 97.53(18) yes
O326 . Mo37 O343 . 81.57(15) yes
O326 . Mo37 O377 . 82.77(15) yes
O343 . Mo37 O377 . 91.64(15) yes
O326 . Mo37 O394 . 80.23(14) yes
O343 . Mo37 O394 . 85.93(15) yes
O377 . Mo37 O394 . 163.01(14) yes
O326 . Mo37 O424 . 84.70(14) yes
O343 . Mo37 O424 . 166.03(14) yes
O377 . Mo37 O424 . 89.14(15) yes
O394 . Mo37 O424 . 89.26(14) yes
O326 . Mo37 O436 . 173.99(18) yes
O343 . Mo37 O436 . 92.50(18) yes
O377 . Mo37 O436 . 98.45(18) yes
O394 . Mo37 O436 . 98.46(17) yes
O424 . Mo37 O436 . 101.19(17) yes
O151 . Mo38 O327 . 88.53(15) yes
O151 . Mo38 O344 . 168.90(15) yes
O327 . Mo38 O344 . 80.98(14) yes
O151 . Mo38 O378 . 87.70(16) yes
O327 . Mo38 O378 . 86.48(15) yes
O344 . Mo38 O378 . 88.05(15) yes
O151 . Mo38 O395 . 90.63(16) yes
O327 . Mo38 O395 . 81.34(14) yes
O344 . Mo38 O395 . 91.36(14) yes
O378 . Mo38 O395 . 167.75(15) yes
O151 . Mo38 O437 . 98.28(18) yes
O327 . Mo38 O437 . 171.45(17) yes
O344 . Mo38 O437 . 92.51(17) yes
O378 . Mo38 O437 . 98.89(18) yes
O395 . Mo38 O437 . 93.36(17) yes
O328 . Mo39 O345 . 79.73(14) yes
O328 . Mo39 O379 . 85.16(15) yes
O345 . Mo39 O379 . 91.18(15) yes
O328 . Mo39 O396 . 84.14(15) yes
O345 . Mo39 O396 . 90.92(15) yes
O379 . Mo39 O396 . 168.55(16) yes
O328 . Mo39 O419 . 85.11(16) yes
O345 . Mo39 O419 . 164.74(15) yes
O379 . Mo39 O419 . 85.72(16) yes
O396 . Mo39 O419 . 89.31(16) yes
O328 . Mo39 O438 . 171.13(18) yes
O345 . Mo39 O438 . 91.63(18) yes
O379 . Mo39 O438 . 97.12(18) yes
O396 . Mo39 O438 . 94.07(18) yes
O419 . Mo39 O438 . 103.57(19) yes
P49 . Mo40 O329 . 98.01(9) yes
P49 . Mo40 O346 . 88.81(11) yes
O329 . Mo40 O346 . 82.25(15) yes
P49 . Mo40 O380 . 19.34(11) yes
O329 . Mo40 O380 . 80.01(14) yes
O346 . Mo40 O380 . 93.34(15) yes
P49 . Mo40 O397 . 169.42(12) yes
O329 . Mo40 O397 . 89.92(14) yes
O346 . Mo40 O397 . 85.31(16) yes
O380 . Mo40 O397 . 169.93(15) yes
P49 . Mo40 O420 . 95.93(11) yes
O329 . Mo40 O420 . 85.17(14) yes
O346 . Mo40 O420 . 167.06(15) yes
O380 . Mo40 O420 . 87.41(16) yes
O397 . Mo40 O420 . 91.70(16) yes
P49 . Mo40 O439 . 76.63(14) yes
O329 . Mo40 O439 . 173.75(17) yes
O346 . Mo40 O439 . 94.32(18) yes
O380 . Mo40 O439 . 95.03(18) yes
O397 . Mo40 O439 . 95.02(18) yes
O420 . Mo40 O439 . 98.48(18) yes
O330 . Mo41 O347 . 81.40(16) yes
O330 . Mo41 O381 . 79.99(15) yes
O347 . Mo41 O381 . 89.22(16) yes
O330 . Mo41 O398 . 83.23(15) yes
O347 . Mo41 O398 . 88.23(16) yes
O381 . Mo41 O398 . 163.23(16) yes
O330 . Mo41 O421 . 87.15(15) yes
O347 . Mo41 O421 . 168.36(16) yes
O381 . Mo41 O421 . 90.86(16) yes
O398 . Mo41 O421 . 88.34(16) yes
O330 . Mo41 O440 . 173.24(18) yes
O347 . Mo41 O440 . 92.11(18) yes
O381 . Mo41 O440 . 98.14(18) yes
O398 . Mo41 O440 . 98.52(18) yes
O421 . Mo41 O440 . 99.40(18) yes
O422 2_564 Mo42 O382 2_564 86.02(14) yes
O422 2_564 Mo42 O331 . 96.38(14) yes
O382 2_564 Mo42 O331 . 80.47(13) yes
O422 2_564 Mo42 O348 . 173.19(14) yes
O382 2_564 Mo42 O348 . 94.19(15) yes
O331 . Mo42 O348 . 76.96(15) yes
O422 2_564 Mo42 O399 . 89.54(15) yes
O382 2_564 Mo42 O399 . 160.21(14) yes
O331 . Mo42 O399 . 80.88(15) yes
O348 . Mo42 O399 . 87.99(16) yes
O422 2_564 Mo42 O441 . 98.57(17) yes
O382 2_564 Mo42 O441 . 99.38(16) yes
O331 . Mo42 O441 . 165.01(17) yes
O348 . Mo42 O441 . 88.13(17) yes
O399 . Mo42 O441 . 100.35(17) yes
O136 2_564 P43 O247 2_564 102.5(2) yes
O136 2_564 P43 O328 2_564 110.2(2) yes
O247 2_564 P43 O328 2_564 109.6(2) yes
O136 2_564 P43 O131 . 110.3(2) yes
O247 2_564 P43 O131 . 108.2(2) yes
O328 2_564 P43 O131 . 115.4(2) yes
O132 2_564 P44 O127 . 117.5(2) yes
O132 2_564 P44 O135 . 108.0(2) yes
O127 . P44 O135 . 110.5(2) yes
O132 2_564 P44 O250 . 111.5(2) yes
O127 . P44 O250 . 107.8(2) yes
O135 . P44 O250 . 100.01(19) yes
O133 . P45 O138 . 110.4(2) yes
O133 . P45 O147 . 108.9(2) yes
O138 . P45 O147 . 101.95(19) yes
O133 . P45 O166 . 114.5(2) yes
O138 . P45 O166 . 110.4(2) yes
O147 . P45 O166 . 109.9(2) yes
O129 . P46 O134 . 116.6(2) yes
O129 . P46 O137 . 111.7(2) yes
O134 . P46 O137 . 106.8(2) yes
O129 . P46 O148 . 106.8(2) yes
O134 . P46 O148 . 112.1(2) yes
O137 . P46 O148 . 101.8(2) yes
O135 . P47 O150 . 107.7(2) yes
O135 . P47 O218 . 101.7(2) yes
O150 . P47 O218 . 112.7(2) yes
O135 . P47 O238 . 106.8(2) yes
O150 . P47 O238 . 111.8(2) yes
O218 . P47 O238 . 115.2(2) yes
O136 . P48 O141 . 103.1(2) yes
O136 . P48 O144 . 105.3(2) yes
O141 . P48 O144 . 115.2(2) yes
O136 . P48 O149 . 107.0(2) yes
O141 . P48 O149 . 113.3(2) yes
O144 . P48 O149 . 111.9(2) yes
Mo40 . P49 O137 . 116.35(14) yes
Mo40 . P49 O152 . 125.15(17) yes
O137 . P49 O152 . 105.7(2) yes
Mo40 . P49 O380 . 26.39(14) yes
O137 . P49 O380 . 102.9(2) yes
O152 . P49 O380 . 113.7(2) yes
Mo40 . P49 O393 . 85.87(16) yes
O137 . P49 O393 . 108.5(2) yes
O152 . P49 O393 . 113.1(2) yes
O380 . P49 O393 . 112.0(2) yes
O139 2_465 P50 O151 2_465 114.1(2) yes
O139 2_465 P50 O138 . 104.2(2) yes
O151 2_465 P50 O138 . 105.6(2) yes
O139 2_465 P50 O146 . 113.1(2) yes
O151 2_465 P50 O146 . 112.9(2) yes
O138 . P50 O146 . 105.8(2) yes
O174 . P51 O245 . 110.5(2) yes
O174 . P51 O330 . 117.5(2) yes
O245 . P51 O330 . 107.1(2) yes
O174 . P51 O364 . 108.5(2) yes
O245 . P51 O364 . 103.4(2) yes
O330 . P51 O364 . 108.9(2) yes
O175 . P52 O246 . 106.9(2) yes
O175 . P52 O329 . 117.7(2) yes
O246 . P52 O329 . 110.6(2) yes
O175 . P52 O363 . 108.7(2) yes
O246 . P52 O363 . 99.66(19) yes
O329 . P52 O363 . 111.7(2) yes
O176 . P53 O248 . 111.4(2) yes
O176 . P53 O327 . 116.0(2) yes
O248 . P53 O327 . 108.6(2) yes
O176 . P53 O362 . 107.2(2) yes
O248 . P53 O362 . 100.53(19) yes
O327 . P53 O362 . 112.0(2) yes
O177 . P54 O249 . 109.2(2) yes
O177 . P54 O326 . 116.5(2) yes
O249 . P54 O326 . 111.6(2) yes
O177 . P54 O361 . 106.3(2) yes
O249 . P54 O361 . 100.4(2) yes
O326 . P54 O361 . 111.5(2) yes
O331 2_565 P55 O178 . 118.6(2) yes
O331 2_565 P55 O250 . 111.4(2) yes
O178 . P55 O250 . 106.7(2) yes
O331 2_565 P55 O365 . 109.0(2) yes
O178 . P55 O365 . 111.1(2) yes
O250 . P55 O365 . 98.0(2) yes
O179 . P56 O318 . 117.2(2) yes
O179 . P56 O352 . 108.7(2) yes
O318 . P56 O352 . 112.7(2) yes
O179 . P56 O403 . 108.1(2) yes
O318 . P56 O403 . 109.5(2) yes
O352 . P56 O403 . 98.9(2) yes
O180 . P57 O317 . 117.1(2) yes
O180 . P57 O351 . 108.0(2) yes
O317 . P57 O351 . 109.8(2) yes
O180 . P57 O402 . 109.3(2) yes
O317 . P57 O402 . 108.2(2) yes
O351 . P57 O402 . 103.6(2) yes
O181 . P58 O306 . 111.1(2) yes
O181 . P58 O316 . 114.6(2) yes
O306 . P58 O316 . 111.2(2) yes
O181 . P58 O350 . 106.6(2) yes
O306 . P58 O350 . 100.0(2) yes
O316 . P58 O350 . 112.3(2) yes
O182 . P59 O315 . 113.8(2) yes
O182 . P59 O349 . 109.7(2) yes
O315 . P59 O349 . 111.7(2) yes
O182 . P59 O406 . 109.9(2) yes
O315 . P59 O406 . 109.5(2) yes
O349 . P59 O406 . 101.54(18) yes
O183 . P60 O319 . 117.3(2) yes
O183 . P60 O354 . 105.0(2) yes
O319 . P60 O354 . 113.8(2) yes
O183 . P60 O405 . 108.0(2) yes
O319 . P60 O405 . 109.7(2) yes
O354 . P60 O405 . 101.7(2) yes
O184 . P61 O288 . 116.3(2) yes
O184 . P61 O353 . 106.7(2) yes
O288 . P61 O353 . 111.8(2) yes
O184 . P61 O404 . 111.6(2) yes
O288 . P61 O404 . 107.45(19) yes
O353 . P61 O404 . 102.15(19) yes
O185 . P62 O242 . 107.13(19) yes
O185 . P62 O323 . 118.8(2) yes
O242 . P62 O323 . 111.32(19) yes
O185 . P62 O359 . 109.8(2) yes
O242 . P62 O359 . 102.23(18) yes
O323 . P62 O359 . 106.28(19) yes
O400 2_464 P63 O186 2_464 107.9(2) yes
O400 2_464 P63 O322 . 112.7(2) yes
O186 2_464 P63 O322 . 116.5(2) yes
O400 2_464 P63 O358 . 98.1(2) yes
O186 2_464 P63 O358 . 108.1(2) yes
O322 . P63 O358 . 111.9(2) yes
O187 2_465 P64 O128 . 117.8(2) yes
O187 2_465 P64 O147 . 108.3(2) yes
O128 . P64 O147 . 111.19(19) yes
O187 2_465 P64 O357 . 110.4(2) yes
O128 . P64 O357 . 105.3(2) yes
O147 . P64 O357 . 102.86(19) yes
O188 . P65 O243 . 111.3(2) yes
O188 . P65 O321 . 113.5(2) yes
O243 . P65 O321 . 111.3(2) yes
O188 . P65 O356 . 109.1(2) yes
O243 . P65 O356 . 97.5(2) yes
O321 . P65 O356 . 113.0(2) yes
O189 . P66 O244 . 109.6(2) yes
O189 . P66 O320 . 115.2(2) yes
O244 . P66 O320 . 111.0(2) yes
O189 . P66 O355 . 108.3(2) yes
O244 . P66 O355 . 101.7(2) yes
O320 . P66 O355 . 110.1(2) yes
O190 . P67 O325 . 114.8(2) yes
O190 . P67 O360 . 106.9(2) yes
O325 . P67 O360 . 110.7(2) yes
O190 . P67 O401 . 111.1(2) yes
O325 . P67 O401 . 111.8(2) yes
O360 . P67 O401 . 100.56(19) yes
O191 . P68 O216 . 103.0(2) yes
O191 . P68 O236 . 106.1(2) yes
O216 . P68 O236 . 111.3(2) yes
O191 . P68 O416 . 107.5(2) yes
O216 . P68 O416 . 115.4(2) yes
O236 . P68 O416 . 112.5(2) yes
O192 . P69 O217 . 105.0(2) yes
O192 . P69 O237 . 104.9(2) yes
O217 . P69 O237 . 113.8(2) yes
O192 . P69 O415 . 106.3(2) yes
O217 . P69 O415 . 112.9(2) yes
O237 . P69 O415 . 113.0(2) yes
O193 . P70 O213 . 105.4(2) yes
O193 . P70 O239 . 104.0(2) yes
O213 . P70 O239 . 112.0(2) yes
O193 . P70 O414 . 108.4(2) yes
O213 . P70 O414 . 112.1(2) yes
O239 . P70 O414 . 114.1(2) yes
O214 2_565 P71 O194 . 103.7(2) yes
O214 2_565 P71 O240 . 113.5(2) yes
O194 . P71 O240 . 107.29(19) yes
O214 2_565 P71 O413 . 114.3(2) yes
O194 . P71 O413 . 107.4(2) yes
O240 . P71 O413 . 110.1(2) yes
O418 2_465 P72 O298 2_465 113.1(2) yes
O418 2_465 P72 Mo17 . 102.24(16) yes
O298 2_465 P72 Mo17 . 134.55(15) yes
O418 2_465 P72 O195 . 105.6(2) yes
O298 2_465 P72 O195 . 108.6(2) yes
Mo17 . P72 O195 . 87.28(15) yes
O418 2_465 P72 O241 . 114.2(2) yes
O298 2_465 P72 O241 . 110.0(2) yes
Mo17 . P72 O241 . 25.63(14) yes
O195 . P72 O241 . 104.7(2) yes
O417 2_464 P73 O196 . 106.3(2) yes
O417 2_464 P73 O215 . 112.0(2) yes
O196 . P73 O215 . 104.9(2) yes
O417 2_464 P73 O303 . 114.0(2) yes
O196 . P73 O303 . 106.2(2) yes
O215 . P73 O303 . 112.6(2) yes
O197 . P74 O211 . 105.4(2) yes
O197 . P74 O225 . 105.7(2) yes
O211 . P74 O225 . 113.1(2) yes
O197 . P74 O423 . 105.1(2) yes
O211 . P74 O423 . 112.4(2) yes
O225 . P74 O423 . 114.1(2) yes
O142 . P75 O198 . 100.83(19) yes
O142 . P75 O226 . 114.4(2) yes
O198 . P75 O226 . 106.0(2) yes
O142 . P75 O422 . 113.7(2) yes
O198 . P75 O422 . 108.39(19) yes
O226 . P75 O422 . 112.3(2) yes
O143 . P76 O199 . 107.9(2) yes
O143 . P76 O212 . 113.8(2) yes
O199 . P76 O212 . 101.1(2) yes
O143 . P76 O421 . 112.6(2) yes
O199 . P76 O421 . 107.7(2) yes
O212 . P76 O421 . 112.7(2) yes
O200 . P77 O208 . 103.6(2) yes
O200 . P77 O227 . 105.2(2) yes
O208 . P77 O227 . 113.5(2) yes
O200 . P77 O420 . 106.8(2) yes
O208 . P77 O420 . 114.0(2) yes
O227 . P77 O420 . 112.7(2) yes
O201 . P78 O209 . 103.4(2) yes
O201 . P78 O228 . 107.9(2) yes
O209 . P78 O228 . 111.1(2) yes
O201 . P78 O419 . 105.7(2) yes
O209 . P78 O419 . 114.6(2) yes
O228 . P78 O419 . 113.3(2) yes
O424 2_464 P79 O202 . 107.4(2) yes
O424 2_464 P79 O210 . 113.2(2) yes
O202 . P79 O210 . 102.8(2) yes
O424 2_464 P79 O229 . 114.2(2) yes
O202 . P79 O229 . 106.2(2) yes
O210 . P79 O229 . 112.0(2) yes
Mo16 . P80 O203 . 137.19(13) yes
Mo16 . P80 O223 . 32.37(13) yes
O203 . P80 O223 . 106.30(19) yes
Mo16 . P80 O230 . 101.05(15) yes
O203 . P80 O230 . 108.7(2) yes
O223 . P80 O230 . 111.2(2) yes
Mo16 . P80 O411 . 90.51(14) yes
O203 . P80 O411 . 105.18(19) yes
O223 . P80 O411 . 112.5(2) yes
O230 . P80 O411 . 112.4(2) yes
O204 . P81 O224 . 103.1(2) yes
O204 . P81 O231 . 107.2(2) yes
O224 . P81 O231 . 110.8(2) yes
O204 . P81 O410 . 106.5(2) yes
O224 . P81 O410 . 113.2(2) yes
O231 . P81 O410 . 115.0(2) yes
O205 . P82 O219 . 103.3(2) yes
O205 . P82 O232 . 107.3(2) yes
O219 . P82 O232 . 111.9(2) yes
O205 . P82 O409 . 106.9(2) yes
O219 . P82 O409 . 114.0(2) yes
O232 . P82 O409 . 112.7(2) yes
O206 . P83 O220 . 107.5(2) yes
O206 . P83 O233 . 102.7(2) yes
O220 . P83 O233 . 111.4(2) yes
O206 . P83 O408 . 107.2(2) yes
O220 . P83 O408 . 113.1(2) yes
O233 . P83 O408 . 114.1(2) yes
O234 2_564 P84 Mo14 . 84.98(15) yes
O234 2_564 P84 Mo10 2_564 25.34(14) yes
Mo14 . P84 Mo10 2_564 108.49(4) yes
O234 2_564 P84 O207 . 105.8(2) yes
Mo14 . P84 O207 . 125.13(14) yes
Mo10 2_564 P84 O207 . 98.70(14) yes
O234 2_564 P84 O221 . 110.5(2) yes
Mo14 . P84 O221 . 28.41(14) yes
Mo10 2_564 P84 O221 . 135.46(14) yes
O207 . P84 O221 . 104.4(2) yes
O234 2_564 P84 O412 . 113.1(2) yes
Mo14 . P84 O412 . 116.40(17) yes
Mo10 2_564 P84 O412 . 93.47(16) yes
O207 . P84 O412 . 108.2(2) yes
O221 . P84 O412 . 114.1(2) yes
O289 2_574 P85 O170 . 118.9(2) yes
O289 2_574 P85 O294 . 109.3(2) yes
O170 . P85 O294 . 107.7(2) yes
O289 2_574 P85 O404 . 108.8(2) yes
O170 . P85 O404 . 107.53(19) yes
O294 . P85 O404 . 103.46(19) yes
O290 2_465 P86 O285 . 115.8(2) yes
O290 2_465 P86 O293 . 109.6(2) yes
O285 . P86 O293 . 111.4(2) yes
O290 2_465 P86 O407 . 106.4(2) yes
O285 . P86 O407 . 113.1(2) yes
O293 . P86 O407 . 99.1(2) yes
O324 2_565 P87 O291 . 116.3(2) yes
O324 2_565 P87 O296 . 111.4(2) yes
O291 . P87 O296 . 106.6(2) yes
O324 2_565 P87 O305 . 110.8(2) yes
O291 . P87 O305 . 109.9(2) yes
O296 . P87 O305 . 100.5(2) yes
O287 2_464 P88 O292 . 116.1(2) yes
O287 2_464 P88 O295 . 109.2(2) yes
O292 . P88 O295 . 111.3(2) yes
O287 2_464 P88 O306 . 110.6(2) yes
O292 . P88 O306 . 106.8(2) yes
O295 . P88 O306 . 101.9(2) yes
O293 . P89 O308 . 105.8(2) yes
O293 . P89 O376 . 104.8(2) yes
O308 . P89 O376 . 112.1(2) yes
O293 . P89 O396 . 105.4(2) yes
O308 . P89 O396 . 115.2(2) yes
O376 . P89 O396 . 112.5(2) yes
O294 1_545 P90 O299 . 104.4(2) yes
O294 1_545 P90 O302 . 108.3(2) yes
O299 . P90 O302 . 113.1(2) yes
O294 1_545 P90 O307 . 103.23(19) yes
O299 . P90 O307 . 113.4(2) yes
O302 . P90 O307 . 113.4(2) yes
O295 1_545 P91 O310 2_464 107.7(2) yes
O295 1_545 P91 O235 2_464 105.1(2) yes
O310 2_464 P91 O235 2_464 113.4(2) yes
O295 1_545 P91 O222 . 103.7(2) yes
O310 2_464 P91 O222 . 113.8(2) yes
O235 2_464 P91 O222 . 112.2(2) yes
O297 2_564 P92 O309 2_564 111.0(2) yes
O297 2_564 P92 O304 1_545 113.2(2) yes
O309 2_564 P92 O304 1_545 113.9(2) yes
O297 2_564 P92 O296 . 105.4(2) yes
O309 2_564 P92 O296 . 108.5(2) yes
O304 1_545 P92 O296 . 104.1(2) yes
O402 2_565 P93 O206 1_545 101.6(2) yes
O402 2_565 P93 O332 1_545 110.0(2) yes
O206 1_545 P93 O332 1_545 106.5(2) yes
O402 2_565 P93 O172 . 109.7(2) yes
O206 1_545 P93 O172 . 112.8(2) yes
O332 1_545 P93 O172 . 115.4(2) yes
O205 1_545 P94 O333 1_545 106.6(2) yes
O205 1_545 P94 O171 . 112.4(2) yes
O333 1_545 P94 O171 . 117.2(2) yes
O205 1_545 P94 O403 . 103.0(2) yes
O333 1_545 P94 O403 . 111.4(2) yes
O171 . P94 O403 . 105.4(2) yes
O204 1_545 P95 O334 1_545 108.3(2) yes
O204 1_545 P95 O169 2_464 108.8(2) yes
O334 1_545 P95 O169 2_464 117.6(2) yes
O204 1_545 P95 O405 . 103.7(2) yes
O334 1_545 P95 O405 . 111.3(2) yes
O169 2_464 P95 O405 . 106.2(2) yes
O203 1_565 P96 O168 . 106.19(19) yes
O203 1_565 P96 O335 . 108.9(2) yes
O168 . P96 O335 . 118.5(2) yes
O203 1_565 P96 O406 . 102.93(18) yes
O168 . P96 O406 . 109.88(19) yes
O335 . P96 O406 . 109.3(2) yes
O207 2_475 P97 O336 1_565 107.9(2) yes
O207 2_475 P97 O173 . 111.7(2) yes
O336 1_565 P97 O173 . 115.8(2) yes
O207 2_475 P97 O407 . 101.8(2) yes
O336 1_565 P97 O407 . 110.9(2) yes
O173 . P97 O407 . 107.8(2) yes
O246 2_565 P98 O160 . 108.0(2) yes
O246 2_565 P98 O194 . 102.25(19) yes
O160 . P98 O194 . 111.0(2) yes
O246 2_565 P98 O337 . 112.2(2) yes
O160 . P98 O337 . 115.1(2) yes
O194 . P98 O337 . 107.5(2) yes
O159 . P99 O193 . 112.8(2) yes
O159 . P99 O245 . 110.6(2) yes
O193 . P99 O245 . 101.2(2) yes
O159 . P99 O338 . 117.2(2) yes
O193 . P99 O338 . 105.0(2) yes
O245 . P99 O338 . 108.7(2) yes
O148 . P100 O158 . 110.3(2) yes
O148 . P100 O192 . 97.0(2) yes
O158 . P100 O192 . 112.3(2) yes
O148 . P100 O339 . 108.7(2) yes
O158 . P100 O339 . 116.8(2) yes
O192 . P100 O339 . 109.9(2) yes
O157 . P101 O191 . 109.2(2) yes
O157 . P101 O249 . 107.5(2) yes
O191 . P101 O249 . 103.5(2) yes
O157 . P101 O340 . 117.5(2) yes
O191 . P101 O340 . 109.1(2) yes
O249 . P101 O340 . 109.1(2) yes
O161 2_464 P102 O196 . 112.2(2) yes
O161 2_464 P102 O248 . 112.7(2) yes
O196 . P102 O248 . 95.9(2) yes
O161 2_464 P102 O341 . 115.2(2) yes
O196 . P102 O341 . 109.5(2) yes
O248 . P102 O341 . 109.7(2) yes
O130 . P103 O195 . 113.3(2) yes
O130 . P103 O247 . 110.8(2) yes
O195 . P103 O247 . 100.3(2) yes
O130 . P103 O342 . 114.8(2) yes
O195 . P103 O342 . 106.0(2) yes
O247 . P103 O342 . 110.7(2) yes
O165 . P104 O201 . 112.5(2) yes
O165 . P104 O343 . 115.1(2) yes
O201 . P104 O343 . 106.5(2) yes
O165 . P104 O400 . 108.2(2) yes
O201 . P104 O400 . 102.9(2) yes
O343 . P104 O400 . 111.0(2) yes
O164 . P105 O200 . 111.6(2) yes
O164 . P105 O242 . 108.43(19) yes
O200 . P105 O242 . 102.18(18) yes
O164 . P105 O344 . 114.9(2) yes
O200 . P105 O344 . 109.73(19) yes
O242 . P105 O344 . 109.29(19) yes
O345 2_564 P106 O199 . 108.3(2) yes
O345 2_564 P106 O286 . 117.3(2) yes
O199 . P106 O286 . 109.5(2) yes
O345 2_564 P106 O305 . 109.2(2) yes
O199 . P106 O305 . 104.7(2) yes
O286 . P106 O305 . 107.2(2) yes
O163 . P107 O198 . 109.8(2) yes
O163 . P107 O346 . 117.5(2) yes
O198 . P107 O346 . 108.8(2) yes
O163 . P107 O401 . 109.5(2) yes
O198 . P107 O401 . 102.16(19) yes
O346 . P107 O401 . 107.9(2) yes
O162 . P108 O197 . 110.8(2) yes
O162 . P108 O244 . 111.3(2) yes
O197 . P108 O244 . 102.1(2) yes
O162 . P108 O347 . 115.0(2) yes
O197 . P108 O347 . 108.7(2) yes
O244 . P108 O347 . 108.2(2) yes
O167 2_464 P109 O202 . 111.6(2) yes
O167 2_464 P109 O243 . 110.7(2) yes
O202 . P109 O243 . 97.1(2) yes
O167 2_464 P109 O348 . 117.0(2) yes
O202 . P109 O348 . 109.3(2) yes
O243 . P109 O348 . 109.3(2) yes
O259 . P110 O349 . 105.1(2) yes
O259 . P110 O374 . 115.4(2) yes
O349 . P110 O374 . 102.52(19) yes
O259 . P110 O394 . 112.1(2) yes
O349 . P110 O394 . 107.26(19) yes
O374 . P110 O394 . 113.4(2) yes
O258 2_564 P111 O350 . 106.2(2) yes
O258 2_564 P111 O375 . 113.3(2) yes
O350 . P111 O375 . 107.4(2) yes
O258 2_564 P111 O395 . 114.3(2) yes
O350 . P111 O395 . 104.3(2) yes
O375 . P111 O395 . 110.6(2) yes
O257 . P112 O351 . 107.0(2) yes
O257 . P112 O371 . 115.1(2) yes
O351 . P112 O371 . 102.3(2) yes
O257 . P112 O397 . 113.7(2) yes
O351 . P112 O397 . 106.9(2) yes
O371 . P112 O397 . 110.8(2) yes
O256 . P113 O352 . 105.6(2) yes
O256 . P113 O372 . 113.7(2) yes
O352 . P113 O372 . 104.2(2) yes
O256 . P113 O398 . 112.5(2) yes
O352 . P113 O398 . 106.1(2) yes
O372 . P113 O398 . 113.8(2) yes
O353 2_465 P114 O261 2_565 106.1(2) yes
O353 2_465 P114 O399 1_556 106.6(2) yes
O261 2_565 P114 O399 1_556 112.0(2) yes
O353 2_465 P114 O140 . 103.2(2) yes
O261 2_565 P114 O140 . 113.8(2) yes
O399 1_556 P114 O140 . 114.1(2) yes
O145 . P115 O260 . 114.0(2) yes
O145 . P115 O354 . 104.9(2) yes
O260 . P115 O354 . 106.2(2) yes
O145 . P115 O373 . 112.3(2) yes
O260 . P115 O373 . 113.5(2) yes
O354 . P115 O373 . 104.8(2) yes
Mo29 . P116 Mo26 1_545 112.03(4) yes
Mo29 . P116 O266 . 120.81(17) yes
Mo26 1_545 P116 O266 . 97.72(16) yes
Mo29 . P116 O355 . 120.95(14) yes
Mo26 1_545 P116 O355 . 90.92(14) yes
O266 . P116 O355 . 107.8(2) yes
Mo29 . P116 O369 . 27.13(14) yes
Mo26 1_545 P116 O369 . 137.87(15) yes
O266 . P116 O369 . 113.3(2) yes
O355 . P116 O369 . 105.0(2) yes
Mo29 . P116 O383 . 85.24(15) yes
Mo26 1_545 P116 O383 . 26.79(14) yes
O266 . P116 O383 . 112.9(2) yes
O355 . P116 O383 . 105.8(2) yes
O369 . P116 O383 . 111.4(2) yes
O356 2_465 P117 O384 2_475 105.2(2) yes
O356 2_465 P117 O265 . 108.1(2) yes
O384 2_475 P117 O265 . 113.1(2) yes
O356 2_465 P117 O300 . 103.0(2) yes
O384 2_475 P117 O300 . 114.0(2) yes
O265 . P117 O300 . 112.5(2) yes
O301 1_545 P118 Mo30 . 101.90(14) yes
O301 1_545 P118 O264 . 112.40(19) yes
Mo30 . P118 O264 . 89.70(14) yes
O301 1_545 P118 O357 . 107.44(19) yes
Mo30 . P118 O357 . 138.53(14) yes
O264 . P118 O357 . 105.00(19) yes
O301 1_545 P118 O370 . 111.36(19) yes
Mo30 . P118 O370 . 33.46(12) yes
O264 . P118 O370 . 113.2(2) yes
O357 . P118 O370 . 106.90(18) yes
O385 1_545 P119 O366 2_464 112.6(2) yes
O385 1_545 P119 O263 . 114.7(2) yes
O366 2_464 P119 O263 . 112.2(2) yes
O385 1_545 P119 O358 . 105.8(2) yes
O366 2_464 P119 O358 . 105.0(2) yes
O263 . P119 O358 . 105.6(2) yes
Mo27 . P120 O262 . 108.35(14) yes
Mo27 . P120 O359 . 131.71(13) yes
O262 . P120 O359 . 103.33(18) yes
Mo27 . P120 O367 . 27.43(15) yes
O262 . P120 O367 . 114.6(2) yes
O359 . P120 O367 . 105.5(2) yes
Mo27 . P120 O386 . 92.67(15) yes
O262 . P120 O386 . 113.0(2) yes
O359 . P120 O386 . 107.4(2) yes
O367 . P120 O386 . 112.1(2) yes
O267 . P121 O360 . 108.1(2) yes
O267 . P121 O368 . 113.6(2) yes
O360 . P121 O368 . 105.6(2) yes
O267 . P121 O387 . 111.5(2) yes
O360 . P121 O387 . 104.96(19) yes
O368 . P121 O387 . 112.5(2) yes
O254 . P122 O361 . 107.4(2) yes
O254 . P122 O381 . 113.5(2) yes
O361 . P122 O381 . 106.7(2) yes
O254 . P122 O388 . 113.1(2) yes
O361 . P122 O388 . 104.3(2) yes
O381 . P122 O388 . 111.2(2) yes
O362 2_465 P123 O389 2_465 107.8(2) yes
O362 2_465 P123 O253 . 106.1(2) yes
O389 2_465 P123 O253 . 113.1(2) yes
O362 2_465 P123 O382 . 102.90(19) yes
O389 2_465 P123 O382 . 111.2(2) yes
O253 . P123 O382 . 114.9(2) yes
O377 2_464 P124 O252 . 113.7(2) yes
O377 2_464 P124 O363 . 103.3(2) yes
O252 . P124 O363 . 106.25(19) yes
O377 2_464 P124 O390 . 113.2(2) yes
O252 . P124 O390 . 113.1(2) yes
O363 . P124 O390 . 106.2(2) yes
O251 . P125 O364 . 106.4(2) yes
O251 . P125 O378 . 114.8(2) yes
O364 . P125 O378 . 103.9(2) yes
O251 . P125 O391 . 112.1(2) yes
O364 . P125 O391 . 105.9(2) yes
O378 . P125 O391 . 112.8(2) yes
O365 1_455 P126 O379 2_464 102.2(2) yes
O365 1_455 P126 O392 2_465 105.1(2) yes
O379 2_464 P126 O392 2_465 114.8(2) yes
O365 1_455 P126 O255 . 106.8(2) yes
O379 2_464 P126 O255 . 112.6(2) yes
O392 2_465 P126 O255 . 114.0(2) yes
Mo22 . O127 P44 . 143.3(2) yes
Mo23 . O128 P64 . 147.9(2) yes
Mo24 . O129 P46 . 135.5(2) yes
Mo25 . O130 P103 . 144.0(2) yes
Mo22 . O131 P43 . 137.3(3) yes
Mo23 . O132 P44 2_465 154.2(3) yes
Mo24 . O133 P45 . 134.7(2) yes
Mo25 . O134 P46 . 158.8(3) yes
P47 . O135 P44 . 136.4(3) yes
P48 . O136 P43 2_465 127.5(2) yes
P49 . O137 P46 . 136.1(3) yes
P50 . O138 P45 . 128.9(2) yes
Mo22 . O139 P50 2_564 156.3(2) yes
Mo23 . O140 P114 . 139.9(2) yes
Mo24 . O141 P48 . 156.0(3) yes
Mo25 . O142 P75 . 140.6(2) yes
Mo22 . O143 P76 . 150.7(2) yes
Mo23 . O144 P48 . 144.5(2) yes
Mo24 . O145 P115 . 139.8(2) yes
Mo25 . O146 P50 . 150.8(2) yes
P45 . O147 P64 . 148.2(2) yes
P100 . O148 P46 . 142.2(3) yes
Mo4 . O149 P48 . 171.3(3) yes
Mo34 . O150 P47 . 136.6(2) yes
Mo38 . O151 P50 2_564 162.1(3) yes
Mo1 . O152 P49 . 140.8(3) yes
Mo1 . O157 P101 . 153.0(3) yes
Mo2 . O158 P100 . 160.0(3) yes
Mo3 . O159 P99 . 151.8(3) yes
Mo4 . O160 P98 . 142.3(2) yes
Mo5 . O161 P102 2_565 151.6(3) yes
Mo6 . O162 P108 . 152.7(3) yes
Mo7 . O163 P107 . 159.6(2) yes
Mo8 . O164 P105 . 149.4(2) yes
Mo9 . O165 P104 . 141.3(2) yes
Mo10 . O166 P45 . 141.7(2) yes
Mo11 . O167 P109 2_565 151.0(2) yes
Mo12 . O168 P96 . 146.2(2) yes
Mo13 . O169 P95 2_565 146.4(2) yes
Mo14 . O170 P85 . 147.0(2) yes
Mo15 . O171 P94 . 135.6(2) yes
Mo16 . O172 P93 . 146.2(2) yes
Mo17 . O173 P97 . 139.6(2) yes
Mo1 . O174 P51 . 150.5(3) yes
Mo2 . O175 P52 . 142.6(2) yes
Mo3 . O176 P53 . 149.8(2) yes
Mo4 . O177 P54 . 137.1(2) yes
Mo5 . O178 P55 . 132.2(2) yes
Mo6 . O179 P56 . 136.0(2) yes
Mo7 . O180 P57 . 146.7(3) yes
Mo8 . O181 P58 . 141.9(2) yes
Mo9 . O182 P59 . 138.2(2) yes
Mo10 . O183 P60 . 142.9(3) yes
Mo11 . O184 P61 . 146.6(3) yes
Mo12 . O185 P62 . 141.0(2) yes
Mo13 . O186 P63 2_565 141.3(3) yes
Mo14 . O187 P64 2_564 152.3(3) yes
Mo15 . O188 P65 . 137.1(2) yes
Mo16 . O189 P66 . 143.6(2) yes
Mo17 . O190 P67 . 142.1(2) yes
P68 . O191 P101 . 128.1(3) yes
P69 . O192 P100 . 138.3(3) yes
P70 . O193 P99 . 150.1(3) yes
P71 . O194 P98 . 140.0(2) yes
P72 . O195 P103 . 141.2(3) yes
P73 . O196 P102 . 134.7(3) yes
P74 . O197 P108 . 128.6(3) yes
P75 . O198 P107 . 138.9(2) yes
P76 . O199 P106 . 132.4(2) yes
P77 . O200 P105 . 134.3(2) yes
P78 . O201 P104 . 139.0(2) yes
P79 . O202 P109 . 141.2(2) yes
P80 . O203 P96 1_545 145.0(2) yes
P81 . O204 P95 1_565 127.3(3) yes
P82 . O205 P94 1_565 139.2(3) yes
P83 . O206 P93 1_565 146.6(3) yes
P84 . O207 P97 2_574 145.5(2) yes
Mo1 . O208 P77 . 148.1(3) yes
Mo2 2_565 O209 P78 . 137.5(2) yes
Mo3 . O210 P79 . 137.6(2) yes
Mo4 . O211 P74 . 152.9(3) yes
Mo5 . O212 P76 . 152.0(2) yes
Mo6 . O213 P70 . 138.9(2) yes
Mo7 . O214 P71 2_464 145.4(2) yes
Mo8 . O215 P73 . 144.9(2) yes
Mo9 . O216 P68 . 156.4(3) yes
Mo10 . O217 P69 . 171.4(3) yes
Mo11 . O218 P47 . 141.7(2) yes
Mo12 . O219 P82 . 133.1(2) yes
Mo13 . O220 P83 . 136.6(2) yes
Mo14 . O221 P84 . 130.9(2) yes
Mo15 . O222 P91 . 153.9(3) yes
Mo16 . O223 P80 . 124.0(2) yes
Mo17 . O224 P81 . 146.7(2) yes
Mo1 . O225 P74 . 151.6(3) yes
Mo2 . O226 P75 . 153.2(3) yes
Mo3 . O227 P77 . 156.7(3) yes
Mo4 . O228 P78 . 138.6(3) yes
Mo5 2_464 O229 P79 . 141.6(2) yes
Mo6 . O230 P80 . 141.4(2) yes
Mo7 . O231 P81 . 146.8(3) yes
Mo8 . O232 P82 . 143.1(3) yes
Mo9 . O233 P83 . 139.9(2) yes
Mo10 . O234 P84 2_465 136.0(2) yes
Mo11 . O235 P91 2_565 148.6(2) yes
Mo12 . O236 P68 . 141.0(2) yes
Mo13 2_464 O237 P69 . 149.9(3) yes
Mo14 . O238 P47 . 155.8(3) yes
Mo15 . O239 P70 . 137.5(2) yes
Mo16 . O240 P71 . 153.8(2) yes
Mo17 . O241 P72 . 135.3(2) yes
P62 . O242 P105 . 142.1(2) yes
P109 . O243 P65 . 173.6(3) yes
P66 . O244 P108 . 163.9(3) yes
P99 . O245 P51 . 148.2(3) yes
P98 2_464 O246 P52 . 154.8(3) yes
P43 2_465 O247 P103 . 149.4(3) yes
P53 . O248 P102 . 156.3(3) yes
P54 . O249 P101 . 145.9(3) yes
P55 . O250 P44 . 139.6(2) yes
Mo22 . O251 P125 . 169.1(3) yes
Mo3 . O252 P124 . 139.7(2) yes
Mo25 . O253 P123 . 139.0(2) yes
Mo5 . O254 P122 . 135.9(2) yes
Mo2 . O255 P126 . 138.0(2) yes
Mo19 . O256 P113 . 144.4(3) yes
Mo8 . O257 P112 . 174.5(3) yes
Mo10 . O258 P111 2_465 143.1(2) yes
Mo11 . O259 P110 . 142.4(2) yes
Mo6 . O260 P115 . 136.7(2) yes
Mo7 . O261 P114 2_464 144.8(2) yes
Mo14 . O262 P120 . 139.4(2) yes
Mo15 . O263 P119 . 169.1(3) yes
Mo16 . O264 P118 . 145.1(2) yes
Mo17 . O265 P117 . 155.9(3) yes
Mo20 . O266 P116 . 142.5(3) yes
Mo12 . O267 P121 . 138.5(2) yes
Mo18 . O285 P86 . 154.0(3) yes
Mo19 . O286 P106 . 147.1(2) yes
Mo20 . O287 P88 2_565 146.7(3) yes
Mo21 . O288 P61 . 140.3(2) yes
Mo18 . O289 P85 2_475 135.2(2) yes
Mo19 . O290 P86 2_564 139.3(3) yes
Mo20 . O291 P87 . 145.3(2) yes
Mo21 2_474 O292 P88 . 136.0(2) yes
P89 . O293 P86 . 132.6(3) yes
P90 1_565 O294 P85 . 149.9(2) yes
P91 1_565 O295 P88 . 131.8(3) yes
P92 . O296 P87 . 145.7(3) yes
Mo18 . O297 P92 2_465 137.2(2) yes
Mo19 . O298 P72 2_564 139.1(2) yes
Mo20 . O299 P90 . 136.8(2) yes
Mo21 1_455 O300 P117 . 146.5(2) yes
Mo18 . O301 P118 1_565 141.9(2) yes
Mo19 . O302 P90 . 144.7(2) yes
Mo20 2_464 O303 P73 . 147.8(2) yes
Mo21 . O304 P92 1_565 134.3(2) yes
P87 . O305 P106 . 153.6(3) yes
P58 . O306 P88 . 153.1(3) yes
Mo29 . O307 P90 . 140.1(2) yes
Mo9 . O308 P89 . 165.9(3) yes
Mo13 . O309 P92 2_465 134.0(2) yes
Mo26 . O310 P91 2_565 172.6(3) yes
Mo26 . O315 P59 . 142.0(2) yes
Mo27 . O316 P58 . 146.2(3) yes
Mo28 . O317 P57 . 154.0(3) yes
Mo29 . O318 P56 . 163.4(2) yes
Mo30 . O319 P60 . 151.1(3) yes
Mo31 . O320 P66 . 145.4(3) yes
Mo32 . O321 P65 . 143.8(2) yes
Mo33 . O322 P63 . 157.1(2) yes
Mo34 . O323 P62 . 145.0(2) yes
Mo35 . O324 P87 2_464 154.8(2) yes
Mo36 . O325 P67 . 157.0(2) yes
Mo37 . O326 P54 . 149.4(3) yes
Mo38 . O327 P53 . 139.6(2) yes
Mo39 . O328 P43 2_465 146.1(3) yes
Mo40 . O329 P52 . 149.5(2) yes
Mo41 . O330 P51 . 147.6(3) yes
Mo42 . O331 P55 2_464 157.0(2) yes
Mo26 . O332 P93 1_565 141.0(2) yes
Mo27 . O333 P94 1_565 162.4(3) yes
Mo28 . O334 P95 1_565 152.4(3) yes
Mo29 1_565 O335 P96 . 148.8(3) yes
Mo30 . O336 P97 1_545 148.5(2) yes
Mo31 . O337 P98 . 143.2(2) yes
Mo32 . O338 P99 . 141.1(3) yes
Mo33 . O339 P100 . 137.4(2) yes
Mo34 . O340 P101 . 153.4(3) yes
Mo35 . O341 P102 . 143.0(3) yes
Mo36 . O342 P103 . 141.0(2) yes
Mo37 . O343 P104 . 151.2(2) yes
Mo38 . O344 P105 . 137.1(2) yes
Mo39 . O345 P106 2_465 145.1(2) yes
Mo40 . O346 P107 . 141.7(3) yes
Mo41 . O347 P108 . 140.7(3) yes
Mo42 . O348 P109 . 145.3(3) yes
P110 . O349 P59 . 135.2(2) yes
P111 . O350 P58 . 140.2(3) yes
P112 . O351 P57 . 129.6(3) yes
P113 . O352 P56 . 137.2(3) yes
P114 2_564 O353 P61 . 131.9(2) yes
P115 . O354 P60 . 154.3(3) yes
P66 . O355 P116 . 141.8(2) yes
P117 2_564 O356 P65 . 137.2(3) yes
P118 . O357 P64 . 147.3(2) yes
P119 . O358 P63 . 132.7(3) yes
P120 . O359 P62 . 148.7(2) yes
P121 . O360 P67 . 145.4(2) yes
P122 . O361 P54 . 141.7(3) yes
P123 2_564 O362 P53 . 135.2(2) yes
P124 . O363 P52 . 141.9(2) yes
P125 . O364 P51 . 126.2(3) yes
P126 1_655 O365 P55 . 148.2(3) yes
Mo26 . O366 P119 2_565 151.6(2) yes
Mo27 . O367 P120 . 132.5(2) yes
Mo28 . O368 P121 . 144.3(3) yes
Mo29 . O369 P116 . 133.0(2) yes
Mo30 . O370 P118 . 122.18(19) yes
Mo31 2_464 O371 P112 . 148.2(3) yes
Mo32 . O372 P113 . 172.0(3) yes
Mo33 . O373 P115 . 140.1(2) yes
Mo34 . O374 P110 . 138.8(2) yes
Mo35 . O375 P111 . 133.8(2) yes
Mo36 . O376 P89 . 152.5(2) yes
Mo37 . O377 P124 2_565 153.9(2) yes
Mo38 . O378 P125 . 158.9(3) yes
Mo39 . O379 P126 2_565 145.5(3) yes
Mo40 . O380 P49 . 134.3(2) yes
Mo41 . O381 P122 . 138.6(2) yes
Mo42 2_465 O382 P123 . 138.6(2) yes
Mo26 1_545 O383 P116 . 133.6(2) yes
Mo27 . O384 P117 2_574 149.8(2) yes
Mo28 . O385 P119 1_565 152.7(3) yes
Mo29 1_565 O386 P120 . 148.1(3) yes
Mo30 1_565 O387 P121 . 152.7(2) yes
Mo31 . O388 P122 . 137.6(2) yes
Mo32 . O389 P123 2_564 137.9(2) yes
Mo33 . O390 P124 . 149.1(3) yes
Mo34 . O391 P125 . 144.7(2) yes
Mo35 . O392 P126 2_564 151.2(3) yes
Mo36 . O393 P49 . 143.9(2) yes
Mo37 . O394 P110 . 159.6(2) yes
Mo38 . O395 P111 . 136.5(2) yes
Mo39 . O396 P89 . 152.5(3) yes
Mo40 . O397 P112 . 142.4(2) yes
Mo41 . O398 P113 . 150.5(3) yes
Mo42 . O399 P114 1_554 155.8(3) yes
P63 2_565 O400 P104 . 161.5(3) yes
P107 . O401 P67 . 157.0(3) yes
P57 . O402 P93 2_464 142.1(3) yes
P94 . O403 P56 . 143.6(3) yes
P85 . O404 P61 . 135.4(2) yes
P95 . O405 P60 . 144.6(3) yes
P96 . O406 P59 . 140.0(2) yes
P97 . O407 P86 . 152.5(3) yes
Mo18 . O408 P83 . 134.8(3) yes
Mo28 . O409 P82 . 142.4(3) yes
Mo21 1_455 O410 P81 . 170.0(2) yes
Mo30 . O411 P80 . 143.5(2) yes
Mo27 . O412 P84 . 147.2(3) yes
Mo23 . O413 P71 . 140.2(2) yes
Mo33 . O414 P70 . 135.6(3) yes
Mo35 2_465 O415 P69 . 142.9(3) yes
Mo36 . O416 P68 . 172.6(3) yes
Mo31 . O417 P73 2_565 159.4(3) yes
Mo32 . O418 P72 2_564 140.3(3) yes
Mo39 . O419 P78 . 140.4(3) yes
Mo40 . O420 P77 . 140.3(2) yes
Mo41 . O421 P76 . 139.0(2) yes
Mo42 2_465 O422 P75 . 141.5(2) yes
Mo24 . O423 P74 . 167.3(3) yes
Mo37 . O424 P79 2_565 138.1(2) yes

loop_
_geom_bond_atom_site_label_1
_geom_bond_atom_site_label_2
_geom_bond_site_symmetry_2
_geom_bond_distance
_geom_bond_publ_flag
Mo1 O152 . 1.990(4) yes
Mo1 O157 . 2.139(4) yes
Mo1 O174 . 2.053(4) yes
Mo1 O208 . 2.034(4) yes
Mo1 O225 . 2.026(4) yes
Mo1 O268 . 1.662(4) yes
Mo2 O209 2_464 2.026(4) yes
Mo2 O158 . 2.159(4) yes
Mo2 O175 . 2.069(4) yes
Mo2 O226 . 2.010(4) yes
Mo2 O255 . 2.027(4) yes
Mo2 O269 . 1.649(4) yes
Mo3 O159 . 2.158(4) yes
Mo3 O176 . 2.065(4) yes
Mo3 O210 . 2.004(3) yes
Mo3 O227 . 2.003(4) yes
Mo3 O252 . 2.023(4) yes
Mo3 O270 . 1.653(4) yes
Mo4 O149 . 1.980(4) yes
Mo4 O160 . 2.176(4) yes
Mo4 O177 . 2.056(4) yes
Mo4 O211 . 2.011(4) yes
Mo4 O228 . 2.029(4) yes
Mo4 O271 . 1.651(4) yes
Mo5 O229 2_565 2.013(4) yes
Mo5 O161 . 2.181(4) yes
Mo5 O178 . 2.088(4) yes
Mo5 O212 . 1.999(4) yes
Mo5 O254 . 2.018(4) yes
Mo5 O272 . 1.643(4) yes
Mo6 O162 . 2.164(4) yes
Mo6 O179 . 2.063(4) yes
Mo6 O213 . 2.008(4) yes
Mo6 O230 . 2.022(4) yes
Mo6 O260 . 2.027(4) yes
Mo6 O273 . 1.648(4) yes
Mo7 O163 . 2.162(3) yes
Mo7 O180 . 2.046(4) yes
Mo7 O214 . 2.039(4) yes
Mo7 O231 . 2.030(4) yes
Mo7 O261 . 1.994(4) yes
Mo7 O274 . 1.651(4) yes
Mo8 O164 . 2.183(4) yes
Mo8 O181 . 2.040(4) yes
Mo8 O215 . 2.016(4) yes
Mo8 O232 . 2.027(4) yes
Mo8 O257 . 2.004(4) yes
Mo8 O275 . 1.649(4) yes
Mo9 O165 . 2.178(4) yes
Mo9 O182 . 2.065(4) yes
Mo9 O216 . 1.982(4) yes
Mo9 O233 . 2.013(4) yes
Mo9 O276 . 1.647(4) yes
Mo9 O308 . 1.976(4) yes
Mo10 P84 2_465 3.2638(13) yes
Mo10 O166 . 2.183(4) yes
Mo10 O183 . 2.042(4) yes
Mo10 O217 . 2.001(4) yes
Mo10 O234 . 2.010(4) yes
Mo10 O258 . 2.004(4) yes
Mo10 O277 . 1.659(4) yes
Mo11 O167 . 2.183(4) yes
Mo11 O184 . 2.055(4) yes
Mo11 O218 . 2.016(4) yes
Mo11 O235 . 2.015(4) yes
Mo11 O259 . 2.009(4) yes
Mo11 O278 . 1.656(4) yes
Mo12 O168 . 2.169(3) yes
Mo12 O185 . 2.062(4) yes
Mo12 O219 . 2.041(4) yes
Mo12 O236 . 2.022(4) yes
Mo12 O267 . 2.032(4) yes
Mo12 O279 . 1.660(4) yes
Mo13 O237 2_565 2.000(4) yes
Mo13 O169 . 2.140(4) yes
Mo13 O186 . 2.059(4) yes
Mo13 O220 . 2.036(4) yes
Mo13 O280 . 1.651(4) yes
Mo13 O309 . 2.030(4) yes
Mo14 P84 . 3.2272(13) yes
Mo14 O170 . 2.120(3) yes
Mo14 O187 . 2.052(4) yes
Mo14 O221 . 2.031(4) yes
Mo14 O238 . 2.016(4) yes
Mo14 O262 . 2.018(3) yes
Mo14 O281 . 1.654(4) yes
Mo15 O171 . 2.189(4) yes
Mo15 O188 . 2.055(4) yes
Mo15 O222 . 2.011(4) yes
Mo15 O239 . 2.035(4) yes
Mo15 O263 . 1.971(4) yes
Mo15 O282 . 1.655(4) yes
Mo16 P80 . 3.1531(14) yes
Mo16 O172 . 2.149(4) yes
Mo16 O189 . 2.049(4) yes
Mo16 O223 . 2.037(3) yes
Mo16 O240 . 1.993(3) yes
Mo16 O264 . 2.009(3) yes
Mo16 O283 . 1.660(4) yes
Mo17 P72 . 3.2613(14) yes
Mo17 O173 . 2.189(4) yes
Mo17 O190 . 2.051(4) yes
Mo17 O224 . 1.993(3) yes
Mo17 O241 . 2.007(4) yes
Mo17 O265 . 1.997(4) yes
Mo17 O284 . 1.648(4) yes
Mo18 O285 . 2.192(4) yes
Mo18 O289 . 2.070(4) yes
Mo18 O297 . 2.012(4) yes
Mo18 O301 . 2.011(3) yes
Mo18 O311 . 1.653(4) yes
Mo18 O408 . 2.030(4) yes
Mo19 O256 . 2.003(4) yes
Mo19 O286 . 2.124(3) yes
Mo19 O290 . 2.067(4) yes
Mo19 O298 . 2.025(4) yes
Mo19 O302 . 2.036(4) yes
Mo19 O312 . 1.648(4) yes
Mo20 O303 2_565 2.009(4) yes
Mo20 O266 . 2.006(4) yes
Mo20 O287 . 2.177(4) yes
Mo20 O291 . 2.054(4) yes
Mo20 O299 . 2.027(4) yes
Mo20 O313 . 1.658(4) yes
Mo21 O292 2_575 2.080(4) yes
Mo21 O300 1_655 2.003(4) yes
Mo21 O410 1_655 1.992(4) yes
Mo21 O288 . 2.176(4) yes
Mo21 O304 . 2.055(3) yes
Mo21 O314 . 1.660(4) yes
Mo22 O127 . 2.174(4) yes
Mo22 O131 . 2.046(4) yes
Mo22 O139 . 2.009(4) yes
Mo22 O143 . 2.031(4) yes
Mo22 O153 . 1.657(4) yes
Mo22 O251 . 1.997(4) yes
Mo23 O128 . 2.169(3) yes
Mo23 O132 . 2.040(4) yes
Mo23 O140 . 2.041(3) yes
Mo23 O144 . 2.027(4) yes
Mo23 O154 . 1.647(4) yes
Mo23 O413 . 1.998(4) yes
Mo24 O129 . 2.179(4) yes
Mo24 O133 . 2.051(4) yes
Mo24 O141 . 2.011(4) yes
Mo24 O145 . 2.046(4) yes
Mo24 O155 . 1.655(4) yes
Mo24 O423 . 1.976(4) yes
Mo25 O130 . 2.212(4) yes
Mo25 O134 . 2.042(4) yes
Mo25 O142 . 2.020(4) yes
Mo25 O146 . 2.006(3) yes
Mo25 O156 . 1.659(4) yes
Mo25 O253 . 2.009(4) yes
Mo26 O383 1_565 2.025(4) yes
Mo26 P116 1_565 3.2543(13) yes
Mo26 O310 . 1.988(4) yes
Mo26 O315 . 2.176(4) yes
Mo26 O332 . 2.032(4) yes
Mo26 O366 . 2.009(4) yes
Mo26 O425 . 1.661(4) yes
Mo27 P120 . 3.2671(13) yes
Mo27 O316 . 2.186(4) yes
Mo27 O333 . 2.055(4) yes
Mo27 O367 . 2.041(4) yes
Mo27 O384 . 1.995(4) yes
Mo27 O412 . 1.998(4) yes
Mo27 O426 . 1.641(4) yes
Mo28 O317 . 2.157(4) yes
Mo28 O334 . 2.055(4) yes
Mo28 O368 . 2.029(4) yes
Mo28 O385 . 2.021(4) yes
Mo28 O409 . 2.005(4) yes
Mo28 O427 . 1.648(4) yes
Mo29 O335 1_545 2.074(4) yes
Mo29 O386 1_545 2.012(4) yes
Mo29 P116 . 3.2520(14) yes
Mo29 O307 . 2.022(3) yes
Mo29 O318 . 2.125(4) yes
Mo29 O369 . 2.026(4) yes
Mo29 O428 . 1.658(4) yes
Mo30 O387 1_545 2.002(3) yes
Mo30 P118 . 3.1272(13) yes
Mo30 O319 . 2.147(4) yes
Mo30 O336 . 2.061(4) yes
Mo30 O370 . 2.037(3) yes
Mo30 O411 . 2.009(3) yes
Mo30 O429 . 1.653(4) yes
Mo31 O371 2_565 1.990(4) yes
Mo31 O320 . 2.151(4) yes
Mo31 O337 . 2.063(4) yes
Mo31 O388 . 2.012(4) yes
Mo31 O417 . 1.982(4) yes
Mo31 O430 . 1.656(4) yes
Mo32 O321 . 2.199(4) yes
Mo32 O338 . 2.037(4) yes
Mo32 O372 . 2.016(4) yes
Mo32 O389 . 2.012(4) yes
Mo32 O418 . 2.005(4) yes
Mo32 O431 . 1.646(4) yes
Mo33 O322 . 2.178(4) yes
Mo33 O339 . 2.070(4) yes
Mo33 O373 . 2.022(4) yes
Mo33 O390 . 2.029(4) yes
Mo33 O414 . 2.024(4) yes
Mo33 O432 . 1.652(4) yes
Mo34 O150 . 2.013(4) yes
Mo34 O323 . 2.181(3) yes
Mo34 O340 . 2.023(4) yes
Mo34 O374 . 2.055(3) yes
Mo34 O391 . 2.023(4) yes
Mo34 O433 . 1.651(4) yes
Mo35 O415 2_564 2.012(4) yes
Mo35 O324 . 2.126(4) yes
Mo35 O341 . 2.055(4) yes
Mo35 O375 . 2.034(4) yes
Mo35 O392 . 2.008(4) yes
Mo35 O434 . 1.654(4) yes
Mo36 O325 . 2.166(4) yes
Mo36 O342 . 2.033(4) yes
Mo36 O376 . 2.003(4) yes
Mo36 O393 . 2.022(4) yes
Mo36 O416 . 2.003(4) yes
Mo36 O435 . 1.657(4) yes
Mo37 O326 . 2.146(4) yes
Mo37 O343 . 2.029(4) yes
Mo37 O377 . 2.021(4) yes
Mo37 O394 . 2.014(3) yes
Mo37 O424 . 2.009(4) yes
Mo37 O436 . 1.655(4) yes
Mo38 O151 . 1.989(4) yes
Mo38 O327 . 2.194(4) yes
Mo38 O344 . 2.065(4) yes
Mo38 O378 . 1.983(4) yes
Mo38 O395 . 2.020(4) yes
Mo38 O437 . 1.656(4) yes
Mo39 O328 . 2.174(4) yes
Mo39 O345 . 2.055(4) yes
Mo39 O379 . 2.004(4) yes
Mo39 O396 . 2.018(4) yes
Mo39 O419 . 1.997(4) yes
Mo39 O438 . 1.654(4) yes
Mo40 P49 . 3.2662(13) yes
Mo40 O329 . 2.190(3) yes
Mo40 O346 . 2.064(4) yes
Mo40 O380 . 2.027(4) yes
Mo40 O397 . 2.023(4) yes
Mo40 O420 . 2.020(4) yes
Mo40 O439 . 1.655(4) yes
Mo41 O330 . 2.137(4) yes
Mo41 O347 . 2.058(4) yes
Mo41 O381 . 2.027(4) yes
Mo41 O398 . 2.022(4) yes
Mo41 O421 . 2.004(4) yes
Mo41 O440 . 1.656(4) yes
Mo42 O422 2_564 2.040(4) yes
Mo42 O382 2_564 2.026(3) yes
Mo42 O331 . 2.148(4) yes
Mo42 O348 . 2.088(4) yes
Mo42 O399 . 2.010(4) yes
Mo42 O441 . 1.651(4) yes
P43 O136 2_564 1.588(4) yes
P43 O247 2_564 1.581(4) yes
P43 O328 2_564 1.481(4) yes
P43 O131 . 1.501(4) yes
P44 O132 2_564 1.489(4) yes
P44 O127 . 1.481(4) yes
P44 O135 . 1.562(4) yes
P44 O250 . 1.573(3) yes
P45 O133 . 1.509(4) yes
P45 O138 . 1.596(4) yes
P45 O147 . 1.579(4) yes
P45 O166 . 1.486(4) yes
P46 O129 . 1.486(4) yes
P46 O134 . 1.491(4) yes
P46 O137 . 1.571(4) yes
P46 O148 . 1.571(4) yes
P47 O135 . 1.591(4) yes
P47 O150 . 1.518(4) yes
P47 O218 . 1.506(4) yes
P47 O238 . 1.492(5) yes
P48 O136 . 1.614(4) yes
P48 O141 . 1.503(4) yes
P48 O144 . 1.508(4) yes
P48 O149 . 1.501(4) yes
P49 O137 . 1.599(4) yes
P49 O152 . 1.520(4) yes
P49 O380 . 1.511(4) yes
P49 O393 . 1.507(4) yes
P50 O139 2_465 1.501(4) yes
P50 O151 2_465 1.494(4) yes
P50 O138 . 1.609(4) yes
P50 O146 . 1.503(4) yes
P51 O174 . 1.486(5) yes
P51 O245 . 1.579(4) yes
P51 O330 . 1.475(4) yes
P51 O364 . 1.578(4) yes
P52 O175 . 1.497(4) yes
P52 O246 . 1.578(4) yes
P52 O329 . 1.486(4) yes
P52 O363 . 1.571(4) yes
P53 O176 . 1.492(4) yes
P53 O248 . 1.568(4) yes
P53 O327 . 1.489(4) yes
P53 O362 . 1.573(4) yes
P54 O177 . 1.498(4) yes
P54 O249 . 1.587(4) yes
P54 O326 . 1.478(4) yes
P54 O361 . 1.562(4) yes
P55 O331 2_565 1.477(4) yes
P55 O178 . 1.504(4) yes
P55 O250 . 1.581(4) yes
P55 O365 . 1.555(4) yes
P56 O179 . 1.501(4) yes
P56 O318 . 1.484(4) yes
P56 O352 . 1.577(4) yes
P56 O403 . 1.578(4) yes
P57 O180 . 1.493(5) yes
P57 O317 . 1.474(4) yes
P57 O351 . 1.577(4) yes
P57 O402 . 1.586(4) yes
P58 O181 . 1.499(4) yes
P58 O306 . 1.580(4) yes
P58 O316 . 1.486(4) yes
P58 O350 . 1.576(4) yes
P59 O182 . 1.504(4) yes
P59 O315 . 1.487(4) yes
P59 O349 . 1.576(4) yes
P59 O406 . 1.591(3) yes
P60 O183 . 1.490(4) yes
P60 O319 . 1.473(4) yes
P60 O354 . 1.552(4) yes
P60 O405 . 1.582(4) yes
P61 O184 . 1.490(4) yes
P61 O288 . 1.489(4) yes
P61 O353 . 1.590(4) yes
P61 O404 . 1.587(3) yes
P62 O185 . 1.497(4) yes
P62 O242 . 1.590(3) yes
P62 O323 . 1.479(3) yes
P62 O359 . 1.564(4) yes
P63 O400 2_464 1.577(4) yes
P63 O186 2_464 1.494(4) yes
P63 O322 . 1.481(4) yes
P63 O358 . 1.581(4) yes
P64 O187 2_465 1.485(5) yes
P64 O128 . 1.476(4) yes
P64 O147 . 1.581(4) yes
P64 O357 . 1.561(4) yes
P65 O188 . 1.499(4) yes
P65 O243 . 1.557(4) yes
P65 O321 . 1.482(4) yes
P65 O356 . 1.572(4) yes
P66 O189 . 1.497(4) yes
P66 O244 . 1.569(4) yes
P66 O320 . 1.484(4) yes
P66 O355 . 1.579(4) yes
P67 O190 . 1.499(4) yes
P67 O325 . 1.477(4) yes
P67 O360 . 1.570(4) yes
P67 O401 . 1.577(4) yes
P68 O191 . 1.608(4) yes
P68 O216 . 1.499(4) yes
P68 O236 . 1.512(4) yes
P68 O416 . 1.495(4) yes
P69 O192 . 1.605(4) yes
P69 O217 . 1.503(4) yes
P69 O237 . 1.515(4) yes
P69 O415 . 1.508(4) yes
P70 O193 . 1.587(4) yes
P70 O213 . 1.514(4) yes
P70 O239 . 1.515(4) yes
P70 O414 . 1.520(4) yes
P71 O214 2_565 1.505(4) yes
P71 O194 . 1.598(4) yes
P71 O240 . 1.510(4) yes
P71 O413 . 1.518(4) yes
P72 O418 2_465 1.515(4) yes
P72 O298 2_465 1.505(4) yes
P72 O195 . 1.600(4) yes
P72 O241 . 1.513(4) yes
P73 O417 2_464 1.502(4) yes
P73 O196 . 1.593(4) yes
P73 O215 . 1.504(4) yes
P73 O303 . 1.501(4) yes
P74 O197 . 1.614(4) yes
P74 O211 . 1.509(4) yes
P74 O225 . 1.502(4) yes
P74 O423 . 1.497(4) yes
P75 O142 . 1.505(4) yes
P75 O198 . 1.593(4) yes
P75 O226 . 1.511(4) yes
P75 O422 . 1.515(4) yes
P76 O143 . 1.500(4) yes
P76 O199 . 1.611(4) yes
P76 O212 . 1.500(4) yes
P76 O421 . 1.522(4) yes
P77 O200 . 1.608(3) yes
P77 O208 . 1.498(4) yes
P77 O227 . 1.502(4) yes
P77 O420 . 1.524(4) yes
P78 O201 . 1.596(4) yes
P78 O209 . 1.514(4) yes
P78 O228 . 1.510(4) yes
P78 O419 . 1.515(4) yes
P79 O424 2_464 1.517(4) yes
P79 O202 . 1.580(4) yes
P79 O210 . 1.511(4) yes
P79 O229 . 1.505(4) yes
P80 O203 . 1.590(4) yes
P80 O223 . 1.523(4) yes
P80 O230 . 1.512(4) yes
P80 O411 . 1.512(4) yes
P81 O204 . 1.608(4) yes
P81 O224 . 1.509(4) yes
P81 O231 . 1.504(4) yes
P81 O410 . 1.499(4) yes
P82 O205 . 1.596(4) yes
P82 O219 . 1.514(4) yes
P82 O232 . 1.508(4) yes
P82 O409 . 1.504(4) yes
P83 O206 . 1.609(4) yes
P83 O220 . 1.508(4) yes
P83 O233 . 1.507(4) yes
P83 O408 . 1.513(4) yes
P84 O234 2_564 1.505(4) yes
P84 O207 . 1.588(4) yes
P84 O221 . 1.509(4) yes
P84 O412 . 1.517(4) yes
P85 O289 2_574 1.501(4) yes
P85 O170 . 1.485(4) yes
P85 O294 . 1.550(4) yes
P85 O404 . 1.595(4) yes
P86 O290 2_465 1.493(4) yes
P86 O285 . 1.474(4) yes
P86 O293 . 1.586(4) yes
P86 O407 . 1.576(4) yes
P87 O324 2_565 1.471(4) yes
P87 O291 . 1.489(4) yes
P87 O296 . 1.566(4) yes
P87 O305 . 1.575(4) yes
P88 O287 2_464 1.493(4) yes
P88 O292 . 1.503(4) yes
P88 O295 . 1.580(4) yes
P88 O306 . 1.580(4) yes
P89 O293 . 1.597(4) yes
P89 O308 . 1.495(4) yes
P89 O376 . 1.508(4) yes
P89 O396 . 1.507(4) yes
P90 O294 1_545 1.586(4) yes
P90 O299 . 1.517(4) yes
P90 O302 . 1.512(4) yes
P90 O307 . 1.511(4) yes
P91 O295 1_545 1.615(4) yes
P91 O310 2_464 1.500(4) yes
P91 O235 2_464 1.509(4) yes
P91 O222 . 1.499(4) yes
P92 O297 2_564 1.510(4) yes
P92 O309 2_564 1.513(4) yes
P92 O304 1_545 1.508(4) yes
P92 O296 . 1.585(4) yes
P93 O402 2_565 1.582(4) yes
P93 O206 1_545 1.558(4) yes
P93 O332 1_545 1.506(4) yes
P93 O172 . 1.471(4) yes
P94 O205 1_545 1.577(4) yes
P94 O333 1_545 1.488(4) yes
P94 O171 . 1.490(4) yes
P94 O403 . 1.582(4) yes
P95 O204 1_545 1.583(4) yes
P95 O334 1_545 1.493(4) yes
P95 O169 2_464 1.483(4) yes
P95 O405 . 1.583(4) yes
P96 O203 1_565 1.567(4) yes
P96 O168 . 1.484(4) yes
P96 O335 . 1.490(4) yes
P96 O406 . 1.596(3) yes
P97 O207 2_475 1.570(4) yes
P97 O336 1_565 1.495(4) yes
P97 O173 . 1.486(4) yes
P97 O407 . 1.577(4) yes
P98 O246 2_565 1.580(4) yes
P98 O160 . 1.481(4) yes
P98 O194 . 1.570(4) yes
P98 O337 . 1.498(4) yes
P99 O159 . 1.478(4) yes
P99 O193 . 1.557(4) yes
P99 O245 . 1.577(4) yes
P99 O338 . 1.507(4) yes
P100 O148 . 1.581(4) yes
P100 O158 . 1.473(4) yes
P100 O192 . 1.570(4) yes
P100 O339 . 1.504(4) yes
P101 O157 . 1.480(4) yes
P101 O191 . 1.579(4) yes
P101 O249 . 1.576(4) yes
P101 O340 . 1.481(4) yes
P102 O161 2_464 1.484(4) yes
P102 O196 . 1.583(4) yes
P102 O248 . 1.567(4) yes
P102 O341 . 1.498(4) yes
P103 O130 . 1.470(4) yes
P103 O195 . 1.575(4) yes
P103 O247 . 1.584(4) yes
P103 O342 . 1.508(4) yes
P104 O165 . 1.480(4) yes
P104 O201 . 1.567(4) yes
P104 O343 . 1.492(4) yes
P104 O400 . 1.567(4) yes
P105 O164 . 1.480(4) yes
P105 O200 . 1.578(4) yes
P105 O242 . 1.584(3) yes
P105 O344 . 1.503(4) yes
P106 O345 2_564 1.490(4) yes
P106 O199 . 1.576(4) yes
P106 O286 . 1.478(4) yes
P106 O305 . 1.566(4) yes
P107 O163 . 1.476(4) yes
P107 O198 . 1.574(4) yes
P107 O346 . 1.491(4) yes
P107 O401 . 1.579(4) yes
P108 O162 . 1.485(4) yes
P108 O197 . 1.583(4) yes
P108 O244 . 1.565(4) yes
P108 O347 . 1.494(4) yes
P109 O167 2_464 1.487(4) yes
P109 O202 . 1.570(4) yes
P109 O243 . 1.563(4) yes
P109 O348 . 1.485(4) yes
P110 O259 . 1.517(4) yes
P110 O349 . 1.606(4) yes
P110 O374 . 1.516(4) yes
P110 O394 . 1.498(4) yes
P111 O258 2_564 1.508(4) yes
P111 O350 . 1.597(4) yes
P111 O375 . 1.510(4) yes
P111 O395 . 1.509(4) yes
P112 O257 . 1.495(4) yes
P112 O351 . 1.612(4) yes
P112 O371 . 1.501(4) yes
P112 O397 . 1.510(4) yes
P113 O256 . 1.509(4) yes
P113 O352 . 1.597(4) yes
P113 O372 . 1.494(4) yes
P113 O398 . 1.502(4) yes
P114 O353 2_465 1.591(4) yes
P114 O261 2_565 1.515(4) yes
P114 O399 1_556 1.504(4) yes
P114 O140 . 1.513(4) yes
P115 O145 . 1.511(4) yes
P115 O260 . 1.510(4) yes
P115 O354 . 1.595(4) yes
P115 O373 . 1.516(4) yes
P116 O266 . 1.517(4) yes
P116 O355 . 1.587(4) yes
P116 O369 . 1.513(4) yes
P116 O383 . 1.509(4) yes
P117 O356 2_465 1.591(4) yes
P117 O384 2_475 1.501(4) yes
P117 O265 . 1.504(4) yes
P117 O300 . 1.508(4) yes
P118 O301 1_545 1.514(4) yes
P118 O264 . 1.505(4) yes
P118 O357 . 1.580(4) yes
P118 O370 . 1.524(3) yes
P119 O385 1_545 1.505(4) yes
P119 O366 2_464 1.506(4) yes
P119 O263 . 1.497(4) yes
P119 O358 . 1.598(4) yes
P120 O262 . 1.515(4) yes
P120 O359 . 1.581(3) yes
P120 O367 . 1.521(4) yes
P120 O386 . 1.504(4) yes
P121 O267 . 1.515(4) yes
P121 O360 . 1.587(4) yes
P121 O368 . 1.517(4) yes
P121 O387 . 1.504(3) yes
P122 O254 . 1.514(4) yes
P122 O361 . 1.600(4) yes
P122 O381 . 1.511(4) yes
P122 O388 . 1.510(4) yes
P123 O362 2_465 1.595(3) yes
P123 O389 2_465 1.513(4) yes
P123 O253 . 1.504(4) yes
P123 O382 . 1.516(4) yes
P124 O377 2_464 1.504(4) yes
P124 O252 . 1.523(4) yes
P124 O363 . 1.601(4) yes
P124 O390 . 1.502(4) yes
P125 O251 . 1.498(4) yes
P125 O364 . 1.608(4) yes
P125 O378 . 1.492(4) yes
P125 O391 . 1.510(4) yes
P126 O365 1_455 1.575(4) yes
P126 O379 2_464 1.503(4) yes
P126 O392 2_465 1.500(4) yes
P126 O255 . 1.514(4) yes
